data_7034630
loop_
_publ_author_name
'Baca, Svetlana G.'
'Speldrich, Manfred'
'van Leusen, Jan'
'Ellern, Arkady'
'K\"ogerler, Paul'

_publ_section_title
;
 Undecametallic and hexadecametallic ferric oxo-hydroxo/ethoxo pivalate
 clusters.
;
_journal_issue 17
_journal_name_full 'Dalton transactions (Cambridge, England : 2003)'
_journal_page_first 7777
_journal_page_last 7780
_journal_paper_doi 10.1039/c5dt00665a
_journal_volume 44
_journal_year 2015
_chemical_formula_moiety 'C92 H174 Fe16 O51, 3(C4 H8 O) '
_chemical_formula_sum 'C104 H198 Fe16 O54'
_chemical_formula_weight 3206.22
_chemical_name_systematic
;
?
;
_space_group_IT_number 15
_symmetry_cell_setting monoclinic
_symmetry_space_group_name_Hall '-C 2yc'
_symmetry_space_group_name_H-M 'C 1 2/c 1'
_atom_sites_solution_hydrogens geom
_atom_sites_solution_primary direct
_atom_sites_solution_secondary difmap
_audit_creation_method SHELXL-97
_audit_update_record
;
2012-04-06 deposited with the CCDC.
2015-03-27 downloaded from the CCDC.
;
_cell_angle_alpha 90.00
_cell_angle_beta 124.42(3)
_cell_angle_gamma 90.00
_cell_formula_units_Z 8
_cell_length_a 35.891(7)
_cell_length_b 30.379(6)
_cell_length_c 31.253(6)
_cell_measurement_reflns_used 2461
_cell_measurement_temperature 100(2)
_cell_measurement_theta_max 21.47
_cell_measurement_theta_min 2.67
_cell_volume 28110(14)
_computing_cell_refinement 'Bruker SMART (BRUKER, 2003)'
_computing_data_collection 'Bruker SMART (BRUKER, 2003)'
_computing_data_reduction 'Bruker SAINT (BRUKER, 2003)'
_computing_molecular_graphics 'Bruker SHELXTL (BRUKER, 2003)'
_computing_publication_material 'Bruker SHELXTL (BRUKER, 2003)'
_computing_structure_refinement 'SHELXL-97 (Sheldrick, 2008)'
_computing_structure_solution 'SHELXS-97 (Sheldrick, 2008)'
_diffrn_ambient_temperature 100(2)
_diffrn_measured_fraction_theta_full 0.999
_diffrn_measured_fraction_theta_max 0.999
_diffrn_measurement_device_type 'CCD area detector'
_diffrn_measurement_method 'phi and omega scans'
_diffrn_radiation_monochromator graphite
_diffrn_radiation_source 'fine-focus sealed tube'
_diffrn_radiation_type MoK\a
_diffrn_radiation_wavelength 0.71073
_diffrn_reflns_av_R_equivalents 0.1243
_diffrn_reflns_av_sigmaI/netI 0.0754
_diffrn_reflns_limit_h_max 39
_diffrn_reflns_limit_h_min -39
_diffrn_reflns_limit_k_max 33
_diffrn_reflns_limit_k_min -33
_diffrn_reflns_limit_l_max 34
_diffrn_reflns_limit_l_min -34
_diffrn_reflns_number 130244
_diffrn_reflns_theta_full 23.26
_diffrn_reflns_theta_max 23.26
_diffrn_reflns_theta_min 0.96
_exptl_absorpt_coefficient_mu 1.677
_exptl_absorpt_correction_T_max 0.81
_exptl_absorpt_correction_T_min 0.69
_exptl_absorpt_correction_type multi-scan
_exptl_absorpt_process_details 'SADABS (Sheldrick, 1996)'
_exptl_crystal_colour red
_exptl_crystal_density_diffrn 1.515
_exptl_crystal_density_method 'not measured'
_exptl_crystal_description prism
_exptl_crystal_F_000 13360
_exptl_crystal_size_max 0.25
_exptl_crystal_size_mid 0.14
_exptl_crystal_size_min 0.12
_refine_diff_density_max 0.939
_refine_diff_density_min -0.667
_refine_diff_density_rms 0.098
_refine_ls_extinction_method none
_refine_ls_goodness_of_fit_ref 1.021
_refine_ls_hydrogen_treatment constr
_refine_ls_matrix_type full
_refine_ls_number_parameters 1621
_refine_ls_number_reflns 20174
_refine_ls_number_restraints 2098
_refine_ls_restrained_S_all 1.015
_refine_ls_R_factor_all 0.0862
_refine_ls_R_factor_gt 0.0482
_refine_ls_shift/su_max 0.002
_refine_ls_shift/su_mean 0.000
_refine_ls_structure_factor_coef Fsqd
_refine_ls_weighting_details 'calc w=1/[\s^2^(Fo^2^)+(0.0288P)^2^+138.2503P] where P=(Fo^2^+2Fc^2^)/3'
_refine_ls_weighting_scheme calc
_refine_ls_wR_factor_gt 0.0984
_refine_ls_wR_factor_ref 0.1217
_reflns_number_gt 13412
_reflns_number_total 20174
_reflns_threshold_expression >2sigma(I)
_cod_data_source_file c5dt00665a2.cif
_cod_data_source_block sb230
_cod_depositor_comments
;
The following automatic conversions were performed:

'_symmetry_cell_setting' value 'Monoclinic' changed to 'monoclinic'
according to
/usr/data/users/saulius/crontab/automatic-downloads/rss-feeds/RSC/lib/dictionaries/cif_core.dic
dictionary named 'cif_core.dic' version 2.4.2 from 2011-04-26.

Automatic conversion script
Id: cif_fix_values 3105 2015-03-04 15:46:00Z robertas 

 Adding full bibliography for 7034626--7034630.cif.
;
_cod_original_cell_volume 28110(10)
_cod_original_sg_symbol_H-M C2/c
_cod_database_code 7034630

loop_
_symmetry_equiv_pos_as_xyz
'x, y, z'
'-x, y, -z+1/2'
'x+1/2, y+1/2, z'
'-x+1/2, y+1/2, -z+1/2'
'-x, -y, -z'
'x, -y, z-1/2'
'-x+1/2, -y+1/2, -z'
'x+1/2, -y+1/2, z-1/2'

loop_
_atom_site_label
_atom_site_type_symbol
_atom_site_fract_x
_atom_site_fract_y
_atom_site_fract_z
_atom_site_U_iso_or_equiv
_atom_site_adp_type
_atom_site_occupancy
_atom_site_symmetry_multiplicity
_atom_site_calc_flag
_atom_site_refinement_flags
Fe1 Fe 0.17282(3) 0.99467(3) 0.42271(3) 0.0176(2) Uani 1 1 d .
Fe2 Fe 0.26123(3) 0.99007(3) 0.45693(3) 0.0171(2) Uani 1 1 d .
Fe3 Fe 0.12486(3) 0.94467(3) 0.47795(3) 0.0177(2) Uani 1 1 d .
Fe4 Fe 0.12491(3) 1.04630(3) 0.47636(3) 0.0171(2) Uani 1 1 d .
Fe5 Fe 0.23982(3) 0.93565(3) 0.53403(3) 0.0147(2) Uani 1 1 d .
Fe6 Fe 0.24032(3) 1.05302(3) 0.53092(3) 0.0146(2) Uani 1 1 d .
Fe7 Fe 0.34904(3) 0.94230(3) 0.56575(3) 0.0159(2) Uani 1 1 d .
Fe8 Fe 0.34868(3) 1.04363(3) 0.56183(3) 0.0157(2) Uani 1 1 d .
Fe9 Fe 0.20695(3) 0.88378(3) 0.58815(3) 0.0161(2) Uani 1 1 d .
Fe10 Fe 0.19685(3) 0.99676(3) 0.57076(3) 0.01413(19) Uani 1 1 d .
Fe11 Fe 0.20820(3) 1.11014(3) 0.58246(3) 0.0160(2) Uani 1 1 d .
Fe12 Fe 0.30803(3) 0.88318(3) 0.62878(3) 0.0159(2) Uani 1 1 d .
Fe13 Fe 0.31324(3) 0.99534(3) 0.61620(3) 0.01413(19) Uani 1 1 d .
Fe14 Fe 0.30880(3) 1.10897(3) 0.62182(3) 0.0162(2) Uani 1 1 d .
Fe15 Fe 0.27617(3) 0.95379(3) 0.68640(3) 0.0161(2) Uani 1 1 d .
Fe16 Fe 0.27892(3) 1.04302(3) 0.68536(3) 0.0160(2) Uani 1 1 d .
O1 O 0.22369(12) 0.94938(12) 0.46973(14) 0.0171(9) Uani 1 1 d .
O2 O 0.22451(12) 1.03631(12) 0.46738(14) 0.0176(9) Uani 1 1 d .
O3 O 0.14619(12) 0.99496(12) 0.46062(14) 0.0181(9) Uani 1 1 d .
O4 O 0.31344(12) 0.99195(11) 0.52618(14) 0.0160(9) Uani 1 1 d .
O5 O 0.18669(12) 0.93513(11) 0.54053(14) 0.0131(9) Uani 1 1 d .
O6 O 0.18749(12) 1.05683(11) 0.53784(14) 0.0157(9) Uani 1 1 d .
O7 O 0.30779(12) 0.93383(11) 0.58862(14) 0.0130(9) Uani 1 1 d .
O8 O 0.30810(12) 1.05532(11) 0.58482(14) 0.0146(9) Uani 1 1 d .
O9 O 0.26331(12) 0.91336(11) 0.63316(13) 0.0142(9) Uani 1 1 d .
O10 O 0.26530(12) 1.08182(11) 0.63051(14) 0.0161(9) Uani 1 1 d .
O11 O 0.31372(11) 0.99719(11) 0.67412(13) 0.0154(9) Uani 1 1 d .
O12 O 0.22723(11) 0.99845(11) 0.64018(13) 0.0155(9) Uani 1 1 d .
O13 O 0.24745(11) 0.99524(11) 0.56281(13) 0.0141(8) Uani 1 1 d .
O14 O 0.20392(12) 0.99312(13) 0.38673(13) 0.0218(10) Uani 1 1 d .
O15 O 0.24407(12) 0.87062(11) 0.55484(14) 0.0165(9) Uani 1 1 d .
O16 O 0.24502(12) 1.11895(11) 0.54768(14) 0.0158(9) Uani 1 1 d .
O17 O 0.12751(12) 0.99663(12) 0.52698(14) 0.0184(9) Uani 1 1 d .
O18 O 0.37344(11) 0.99395(11) 0.62178(13) 0.0151(9) Uani 1 1 d .
O19 O 0.29336(12) 0.99957(12) 0.74024(13) 0.0176(9) Uani 1 1 d .
O20 O 0.12966(13) 0.94602(13) 0.37467(15) 0.0224(10) Uani 1 1 d .
O21 O 0.12694(13) 0.90235(12) 0.43053(15) 0.0215(10) Uani 1 1 d .
O22 O 0.13021(13) 1.04275(13) 0.37349(14) 0.0206(10) Uani 1 1 d .
O23 O 0.12719(13) 1.08734(12) 0.42860(15) 0.0217(10) Uani 1 1 d .
O24 O 0.28481(13) 0.93903(12) 0.43614(15) 0.0218(10) Uani 1 1 d .
O25 O 0.31941(13) 0.89868(12) 0.50859(15) 0.0211(10) Uani 1 1 d .
O26 O 0.28794(13) 1.03591(13) 0.43408(15) 0.0223(10) Uani 1 1 d .
O27 O 0.31871(13) 1.08323(12) 0.50072(15) 0.0217(10) Uani 1 1 d .
O28 O 0.06006(13) 0.95839(13) 0.42157(15) 0.0228(10) Uani 1 1 d .
O29 O 0.06023(13) 1.03200(13) 0.41973(15) 0.0229(10) Uani 1 1 d .
O30 O 0.09842(13) 0.89819(13) 0.49918(15) 0.0214(10) Uani 1 1 d .
O31 O 0.15324(13) 0.84753(12) 0.53671(15) 0.0208(10) Uani 1 1 d .
O32 O 0.09966(13) 1.09304(12) 0.49796(15) 0.0206(10) Uani 1 1 d .
O33 O 0.15306(13) 1.14472(12) 0.52968(15) 0.0209(10) Uani 1 1 d .
O34 O 0.39599(13) 0.95437(12) 0.55044(15) 0.0199(9) Uani 1 1 d .
O35 O 0.39577(13) 1.02812(13) 0.54862(15) 0.0202(9) Uani 1 1 d .
O36 O 0.39162(13) 0.89658(12) 0.61516(15) 0.0214(10) Uani 1 1 d .
O37 O 0.34457(13) 0.84657(12) 0.61225(15) 0.0194(9) Uani 1 1 d .
O38 O 0.39204(13) 1.09123(12) 0.60760(15) 0.0207(10) Uani 1 1 d .
O39 O 0.34486(13) 1.14262(12) 0.60185(15) 0.0216(10) Uani 1 1 d .
O40 O 0.17784(13) 0.90232(12) 0.62363(15) 0.0198(9) Uani 1 1 d .
O41 O 0.23594(13) 0.92233(12) 0.70277(15) 0.0210(10) Uani 1 1 d .
O42 O 0.18114(12) 1.09583(12) 0.62083(15) 0.0196(9) Uani 1 1 d .
O43 O 0.23960(13) 1.07776(12) 0.70105(14) 0.0190(9) Uani 1 1 d .
O44 O 0.23048(13) 1.16843(12) 0.61973(15) 0.0204(10) Uani 1 1 d .
O45 O 0.30361(13) 1.16727(12) 0.64839(15) 0.0200(10) Uani 1 1 d .
O46 O 0.36341(12) 1.09366(12) 0.69158(15) 0.0197(9) Uani 1 1 d .
O47 O 0.33540(13) 1.07810(12) 0.73764(15) 0.0204(10) Uani 1 1 d .
O48 O 0.30218(13) 0.82769(12) 0.65943(15) 0.0199(10) Uani 1 1 d .
O49 O 0.22952(13) 0.82846(12) 0.63173(15) 0.0216(10) Uani 1 1 d .
O50 O 0.36209(12) 0.90102(12) 0.69766(15) 0.0200(9) Uani 1 1 d .
O51 O 0.33011(13) 0.91732(12) 0.73974(15) 0.0206(10) Uani 1 1 d .
O52 O 0.0141(2) 0.7450(3) 0.6496(3) 0.101(3) Uani 1 1 d .
O53 O 0.0328(5) 0.2600(4) 0.6819(5) 0.255(8) Uani 1 1 d .
O54 O 0.0100(3) 0.2855(2) 0.5162(3) 0.114(3) Uani 1 1 d .
C1 C 0.1921(2) 0.9735(3) 0.3406(3) 0.052(2) Uani 1 1 d .
H1A H 0.1897 0.9414 0.3436 0.063 Uiso 1 1 calc R
H1B H 0.2166 0.9786 0.3356 0.063 Uiso 1 1 calc R
C2 C 0.1490(2) 0.9896(2) 0.2939(2) 0.0358(17) Uani 1 1 d .
H2A H 0.1242 0.9841 0.2979 0.054 Uiso 1 1 calc R
H2B H 0.1430 0.9740 0.2632 0.054 Uiso 1 1 calc R
H2C H 0.1512 1.0212 0.2897 0.054 Uiso 1 1 calc R
C3 C 0.2323(2) 0.83822(18) 0.5151(2) 0.0243(15) Uani 1 1 d .
H3A H 0.2538 0.8405 0.5050 0.029 Uiso 1 1 calc R
H3B H 0.2018 0.8448 0.4841 0.029 Uiso 1 1 calc R
C4 C 0.2329(2) 0.79210(19) 0.5324(3) 0.0337(17) Uani 1 1 d .
H4A H 0.2634 0.7849 0.5622 0.051 Uiso 1 1 calc R
H4B H 0.2241 0.7716 0.5040 0.051 Uiso 1 1 calc R
H4C H 0.2117 0.7896 0.5425 0.051 Uiso 1 1 calc R
C5 C 0.2354(2) 1.14789(18) 0.5061(2) 0.0249(15) Uani 1 1 d .
H5A H 0.2054 1.1402 0.4747 0.030 Uiso 1 1 calc R
H5B H 0.2581 1.1431 0.4982 0.030 Uiso 1 1 calc R
C6 C 0.2353(2) 1.19541(19) 0.5183(3) 0.0358(18) Uani 1 1 d .
H6A H 0.2122 1.2006 0.5250 0.054 Uiso 1 1 calc R
H6B H 0.2288 1.2134 0.4888 0.054 Uiso 1 1 calc R
H6C H 0.2650 1.2034 0.5491 0.054 Uiso 1 1 calc R
C7 C 0.10742(19) 0.9984(2) 0.5562(2) 0.0272(15) Uani 1 1 d .
H7A H 0.1175 1.0256 0.5773 0.033 Uiso 1 1 calc R
H7B H 0.1183 0.9730 0.5802 0.033 Uiso 1 1 calc R
C8 C 0.0573(2) 0.9976(2) 0.5226(3) 0.0381(18) Uani 1 1 d .
H8A H 0.0462 1.0228 0.4988 0.057 Uiso 1 1 calc R
H8B H 0.0456 0.9994 0.5443 0.057 Uiso 1 1 calc R
H8C H 0.0470 0.9702 0.5026 0.057 Uiso 1 1 calc R
C9 C 0.41523(17) 0.9943(2) 0.6727(2) 0.0212(14) Uani 1 1 d .
H9A H 0.4162 0.9681 0.6922 0.025 Uiso 1 1 calc R
H9B H 0.4159 1.0207 0.6917 0.025 Uiso 1 1 calc R
C10 C 0.45583(19) 0.9943(2) 0.6712(2) 0.0365(18) Uani 1 1 d .
H10A H 0.4562 0.9675 0.6541 0.055 Uiso 1 1 calc R
H10B H 0.4831 0.9954 0.7067 0.055 Uiso 1 1 calc R
H10C H 0.4550 1.0201 0.6519 0.055 Uiso 1 1 calc R
C11 C 0.2831(2) 0.9988(2) 0.7777(2) 0.0313(16) Uani 1 1 d .
H11A H 0.2867 0.9684 0.7909 0.038 Uiso 1 1 calc R
H11B H 0.2511 1.0074 0.7610 0.038 Uiso 1 1 calc R
C12 C 0.3122(2) 1.0287(2) 0.8219(3) 0.045(2) Uani 1 1 d .
H12A H 0.3439 1.0203 0.8386 0.068 Uiso 1 1 calc R
H12B H 0.3042 1.0265 0.8470 0.068 Uiso 1 1 calc R
H12C H 0.3078 1.0591 0.8092 0.068 Uiso 1 1 calc R
C13 C 0.11997(19) 0.91072(19) 0.3866(2) 0.0239(15) Uani 1 1 d D
C14 C 0.0990(2) 0.87396(18) 0.3460(2) 0.0264(16) Uani 1 1 d D
C15 C 0.0588(2) 0.8545(2) 0.3439(3) 0.056(2) Uani 1 1 d D
H15A H 0.0352 0.8769 0.3315 0.084 Uiso 1 1 calc R
H15B H 0.0686 0.8448 0.3787 0.084 Uiso 1 1 calc R
H15C H 0.0469 0.8293 0.3202 0.084 Uiso 1 1 calc R
C16 C 0.0833(3) 0.8917(2) 0.2931(2) 0.061(3) Uani 1 1 d D
H16A H 0.1096 0.9005 0.2931 0.091 Uiso 1 1 calc R
H16B H 0.0638 0.9173 0.2851 0.091 Uiso 1 1 calc R
H16C H 0.0664 0.8689 0.2669 0.091 Uiso 1 1 calc R
C17 C 0.1353(2) 0.8393(2) 0.3634(3) 0.057(2) Uani 1 1 d D
H17A H 0.1236 0.8156 0.3377 0.085 Uiso 1 1 calc R
H17B H 0.1439 0.8272 0.3969 0.085 Uiso 1 1 calc R
H17C H 0.1618 0.8527 0.3670 0.085 Uiso 1 1 calc R
C18 C 0.12058(18) 1.07851(19) 0.3848(2) 0.0197(14) Uani 1 1 d D
C19 C 0.0979(2) 1.11489(19) 0.3431(2) 0.0311(17) Uani 1 1 d D
C20 C 0.0510(2) 1.1238(2) 0.3313(3) 0.044(2) Uani 1 1 d D
H20A H 0.0366 1.1477 0.3059 0.066 Uiso 1 1 calc R
H20B H 0.0539 1.1323 0.3633 0.066 Uiso 1 1 calc R
H20C H 0.0326 1.0972 0.3170 0.066 Uiso 1 1 calc R
C21 C 0.1264(2) 1.1564(2) 0.3650(3) 0.047(2) Uani 1 1 d D
H21A H 0.1568 1.1505 0.3738 0.071 Uiso 1 1 calc R
H21B H 0.1283 1.1656 0.3962 0.071 Uiso 1 1 calc R
H21C H 0.1125 1.1799 0.3390 0.071 Uiso 1 1 calc R
C22 C 0.0936(3) 1.1000(2) 0.2941(3) 0.063(3) Uani 1 1 d D
H22A H 0.0785 1.0714 0.2833 0.095 Uiso 1 1 calc R
H22B H 0.1238 1.0975 0.3010 0.095 Uiso 1 1 calc R
H22C H 0.0759 1.1216 0.2665 0.095 Uiso 1 1 calc R
C23 C 0.3023(2) 0.90386(19) 0.4604(2) 0.0227(15) Uani 1 1 d D
C24 C 0.3058(2) 0.86522(18) 0.4316(2) 0.0254(15) Uani 1 1 d D
C25 C 0.3035(2) 0.82180(18) 0.4535(2) 0.0374(18) Uani 1 1 d D
H25A H 0.2729 0.8176 0.4451 0.056 Uiso 1 1 calc R
H25B H 0.3253 0.8218 0.4912 0.056 Uiso 1 1 calc R
H25C H 0.3106 0.7978 0.4383 0.056 Uiso 1 1 calc R
C26 C 0.3526(2) 0.8694(2) 0.4405(3) 0.050(2) Uani 1 1 d D
H26A H 0.3576 0.8442 0.4247 0.076 Uiso 1 1 calc R
H26B H 0.3761 0.8699 0.4778 0.076 Uiso 1 1 calc R
H26C H 0.3539 0.8967 0.4247 0.076 Uiso 1 1 calc R
C27 C 0.2697(2) 0.8685(2) 0.3742(2) 0.047(2) Uani 1 1 d D
H27A H 0.2399 0.8654 0.3682 0.070 Uiso 1 1 calc R
H27B H 0.2739 0.8451 0.3558 0.070 Uiso 1 1 calc R
H27C H 0.2717 0.8972 0.3613 0.070 Uiso 1 1 calc R
C28 C 0.30216(19) 1.07337(19) 0.4539(2) 0.0203(14) Uani 1 1 d D
C29 C 0.2972(2) 1.10998(19) 0.4173(2) 0.0283(16) Uani 1 1 d D
C30 C 0.3261(3) 1.1493(2) 0.4475(3) 0.060(3) Uani 1 1 d D
H30A H 0.3576 1.1400 0.4708 0.090 Uiso 1 1 calc R
H30B H 0.3157 1.1618 0.4679 0.090 Uiso 1 1 calc R
H30C H 0.3236 1.1715 0.4233 0.090 Uiso 1 1 calc R
C31 C 0.3094(3) 1.0926(2) 0.3813(3) 0.051(2) Uani 1 1 d D
H31A H 0.3042 1.1156 0.3565 0.076 Uiso 1 1 calc R
H31B H 0.2906 1.0670 0.3625 0.076 Uiso 1 1 calc R
H31C H 0.3413 1.0841 0.4016 0.076 Uiso 1 1 calc R
C32 C 0.2472(2) 1.1223(2) 0.3852(3) 0.046(2) Uani 1 1 d D
H32A H 0.2416 1.1450 0.3599 0.069 Uiso 1 1 calc R
H32B H 0.2389 1.1337 0.4081 0.069 Uiso 1 1 calc R
H32C H 0.2290 1.0962 0.3669 0.069 Uiso 1 1 calc R
C33 C 0.04211(18) 0.9952(2) 0.4017(2) 0.0221(14) Uani 1 1 d D
C34 C -0.00547(17) 0.99395(18) 0.3516(2) 0.0230(14) Uani 1 1 d D
C35 C -0.0307(2) 0.9530(2) 0.3493(2) 0.0373(18) Uani 1 1 d D
H35A H -0.0354 0.9540 0.3773 0.056 Uiso 1 1 calc R
H35B H -0.0130 0.9269 0.3535 0.056 Uiso 1 1 calc R
H35C H -0.0600 0.9518 0.3158 0.056 Uiso 1 1 calc R
C36 C -0.0313(2) 1.0354(2) 0.3464(2) 0.0389(19) Uani 1 1 d D
H36A H -0.0618 1.0338 0.3146 0.058 Uiso 1 1 calc R
H36B H -0.0156 1.0611 0.3448 0.058 Uiso 1 1 calc R
H36C H -0.0330 1.0381 0.3765 0.058 Uiso 1 1 calc R
C37 C 0.0017(2) 0.9929(2) 0.3076(2) 0.0305(16) Uani 1 1 d D
H37A H -0.0276 0.9925 0.2741 0.046 Uiso 1 1 calc R
H37B H 0.0188 0.9663 0.3110 0.046 Uiso 1 1 calc R
H37C H 0.0187 1.0190 0.3098 0.046 Uiso 1 1 calc R
C38 C 0.1120(2) 0.85944(19) 0.5120(2) 0.0228(15) Uani 1 1 d D
C39 C 0.0776(2) 0.82299(19) 0.4980(2) 0.0312(16) Uani 1 1 d DU
C40 C 0.0875(2) 0.7840(2) 0.4755(3) 0.049(2) Uani 1 1 d DU
H40A H 0.1183 0.7736 0.5008 0.074 Uiso 1 1 calc R
H40B H 0.0846 0.7931 0.4437 0.074 Uiso 1 1 calc R
H40C H 0.0660 0.7603 0.4676 0.074 Uiso 1 1 calc R
C41 C 0.0299(2) 0.8397(2) 0.4588(3) 0.061(2) Uani 1 1 d DU
H41A H 0.0082 0.8159 0.4497 0.091 Uiso 1 1 calc R
H41B H 0.0276 0.8498 0.4276 0.091 Uiso 1 1 calc R
H41C H 0.0233 0.8643 0.4739 0.091 Uiso 1 1 calc R
C42 C 0.0820(3) 0.8090(3) 0.5470(3) 0.065(2) Uani 1 1 d DU
H42A H 0.0777 0.8346 0.5629 0.098 Uiso 1 1 calc R
H42B H 0.1121 0.7965 0.5713 0.098 Uiso 1 1 calc R
H42C H 0.0590 0.7868 0.5386 0.098 Uiso 1 1 calc R
C43 C 0.1124(2) 1.1327(2) 0.5074(2) 0.0212(15) Uani 1 1 d D
C44 C 0.0770(2) 1.16844(18) 0.4913(2) 0.0300(15) Uani 1 1 d DU
C45 C 0.0296(2) 1.1491(2) 0.4555(3) 0.053(2) Uani 1 1 d DU
H45A H 0.0245 1.1269 0.4744 0.079 Uiso 1 1 calc R
H45B H 0.0268 1.1354 0.4254 0.079 Uiso 1 1 calc R
H45C H 0.0071 1.1726 0.4437 0.079 Uiso 1 1 calc R
C46 C 0.0849(2) 1.2046(2) 0.4634(3) 0.048(2) Uani 1 1 d DU
H46A H 0.0628 1.2281 0.4532 0.072 Uiso 1 1 calc R
H46B H 0.0816 1.1923 0.4325 0.072 Uiso 1 1 calc R
H46C H 0.1155 1.2165 0.4867 0.072 Uiso 1 1 calc R
C47 C 0.0827(3) 1.1866(2) 0.5397(3) 0.049(2) Uani 1 1 d DU
H47A H 0.0797 1.1626 0.5586 0.073 Uiso 1 1 calc R
H47B H 0.0594 1.2088 0.5301 0.073 Uiso 1 1 calc R
H47C H 0.1126 1.2000 0.5619 0.073 Uiso 1 1 calc R
C48 C 0.40857(18) 0.99072(19) 0.5436(2) 0.0184(14) Uani 1 1 d D
C49 C 0.44155(18) 0.99098(18) 0.5274(2) 0.0207(14) Uani 1 1 d D
C50 C 0.4646(2) 0.94681(19) 0.5381(3) 0.0394(19) Uani 1 1 d D
H50A H 0.4788 0.9390 0.5746 0.059 Uiso 1 1 calc R
H50B H 0.4877 0.9484 0.5308 0.059 Uiso 1 1 calc R
H50C H 0.4422 0.9244 0.5159 0.059 Uiso 1 1 calc R
C51 C 0.4766(2) 1.0266(2) 0.5570(3) 0.043(2) Uani 1 1 d D
H51A H 0.4620 1.0556 0.5465 0.065 Uiso 1 1 calc R
H51B H 0.4995 1.0249 0.5493 0.065 Uiso 1 1 calc R
H51C H 0.4910 1.0225 0.5943 0.065 Uiso 1 1 calc R
C52 C 0.4136(2) 1.0006(3) 0.4697(2) 0.055(2) Uani 1 1 d D
H52A H 0.3919 0.9766 0.4511 0.083 Uiso 1 1 calc R
H52B H 0.4335 1.0030 0.4577 0.083 Uiso 1 1 calc R
H52C H 0.3972 1.0283 0.4630 0.083 Uiso 1 1 calc R
C53 C 0.38128(19) 0.85735(18) 0.6178(2) 0.0191(14) Uani 1 1 d D
C54 C 0.41536(18) 0.82125(17) 0.6293(2) 0.0209(14) Uani 1 1 d D
C55 C 0.3936(2) 0.77617(18) 0.6186(3) 0.0391(19) Uani 1 1 d D
H55A H 0.3797 0.7729 0.6378 0.059 Uiso 1 1 calc R
H55B H 0.4167 0.7534 0.6297 0.059 Uiso 1 1 calc R
H55C H 0.3705 0.7731 0.5814 0.059 Uiso 1 1 calc R
C56 C 0.4528(2) 0.8258(2) 0.6872(2) 0.043(2) Uani 1 1 d D
H56A H 0.4657 0.8555 0.6941 0.065 Uiso 1 1 calc R
H56B H 0.4765 0.8041 0.6970 0.065 Uiso 1 1 calc R
H56C H 0.4402 0.8209 0.7076 0.065 Uiso 1 1 calc R
C57 C 0.4345(2) 0.8284(2) 0.5969(3) 0.0359(18) Uani 1 1 d D
H57A H 0.4105 0.8244 0.5601 0.054 Uiso 1 1 calc R
H57B H 0.4587 0.8071 0.6073 0.054 Uiso 1 1 calc R
H57C H 0.4466 0.8584 0.6025 0.054 Uiso 1 1 calc R
C58 C 0.38166(18) 1.13078(19) 0.6086(2) 0.0183(14) Uani 1 1 d D
C59 C 0.41611(19) 1.16618(18) 0.6200(2) 0.0252(15) Uani 1 1 d D
C60 C 0.4510(2) 1.1656(2) 0.6787(2) 0.0408(19) Uani 1 1 d D
H60A H 0.4748 1.1871 0.6880 0.061 Uiso 1 1 calc R
H60B H 0.4643 1.1361 0.6895 0.061 Uiso 1 1 calc R
H60C H 0.4362 1.1731 0.6962 0.061 Uiso 1 1 calc R
C61 C 0.3938(2) 1.21129(19) 0.6037(3) 0.055(2) Uani 1 1 d D
H61A H 0.3713 1.2117 0.5661 0.083 Uiso 1 1 calc R
H61B H 0.4167 1.2338 0.6132 0.083 Uiso 1 1 calc R
H61C H 0.3788 1.2173 0.6213 0.083 Uiso 1 1 calc R
C62 C 0.4388(2) 1.1553(2) 0.5923(3) 0.0379(18) Uani 1 1 d D
H62A H 0.4161 1.1552 0.5547 0.057 Uiso 1 1 calc R
H62B H 0.4530 1.1262 0.6034 0.057 Uiso 1 1 calc R
H62C H 0.4619 1.1775 0.6010 0.057 Uiso 1 1 calc R
C63 C 0.1959(2) 0.90922(17) 0.6713(2) 0.0180(14) Uani 1 1 d D
C64 C 0.1686(2) 0.8997(2) 0.6939(3) 0.0390(17) Uani 1 1 d DU
C65 C 0.1191(2) 0.9006(3) 0.6529(3) 0.069(3) Uani 1 1 d DU
H65A H 0.1026 0.8916 0.6679 0.104 Uiso 1 1 calc R
H65B H 0.1121 0.8802 0.6249 0.104 Uiso 1 1 calc R
H65C H 0.1100 0.9304 0.6388 0.104 Uiso 1 1 calc R
C66 C 0.1825(3) 0.9275(4) 0.7391(4) 0.129(4) Uani 1 1 d DU
H66A H 0.1720 0.9577 0.7276 0.193 Uiso 1 1 calc R
H66B H 0.2155 0.9274 0.7629 0.193 Uiso 1 1 calc R
H66C H 0.1694 0.9159 0.7571 0.193 Uiso 1 1 calc R
C67 C 0.1802(3) 0.8525(3) 0.7147(4) 0.101(3) Uani 1 1 d DU
H67A H 0.2127 0.8503 0.7416 0.152 Uiso 1 1 calc R
H67B H 0.1721 0.8322 0.6863 0.152 Uiso 1 1 calc R
H67C H 0.1632 0.8447 0.7295 0.152 Uiso 1 1 calc R
C68 C 0.2004(2) 1.09244(18) 0.6700(2) 0.0189(13) Uani 1 1 d DU
C69 C 0.17389(19) 1.10941(18) 0.6909(2) 0.0238(14) Uani 1 1 d DU
C70 C 0.1739(2) 1.15987(18) 0.6876(3) 0.0403(18) Uani 1 1 d DU
H70A H 0.1561 1.1723 0.6996 0.060 Uiso 1 1 calc R
H70B H 0.1607 1.1688 0.6516 0.060 Uiso 1 1 calc R
H70C H 0.2050 1.1707 0.7096 0.060 Uiso 1 1 calc R
C71 C 0.1254(2) 1.0930(2) 0.6573(3) 0.0402(18) Uani 1 1 d DU
H71A H 0.1252 1.0607 0.6575 0.060 Uiso 1 1 calc R
H71B H 0.1112 1.1035 0.6217 0.060 Uiso 1 1 calc R
H71C H 0.1086 1.1041 0.6711 0.060 Uiso 1 1 calc R
C72 C 0.1959(2) 1.0957(3) 0.7464(2) 0.053(2) Uani 1 1 d DU
H72A H 0.1945 1.0636 0.7483 0.080 Uiso 1 1 calc R
H72B H 0.1799 1.1093 0.7602 0.080 Uiso 1 1 calc R
H72C H 0.2275 1.1052 0.7671 0.080 Uiso 1 1 calc R
C73 C 0.2694(2) 1.18490(18) 0.6440(2) 0.0222(15) Uani 1 1 d D
C74 C 0.2777(2) 1.22871(18) 0.6722(2) 0.0284(16) Uani 1 1 d D
C75 C 0.3083(3) 1.2573(2) 0.6647(3) 0.061(3) Uani 1 1 d D
H75A H 0.3357 1.2408 0.6751 0.091 Uiso 1 1 calc R
H75B H 0.3166 1.2839 0.6860 0.091 Uiso 1 1 calc R
H75C H 0.2924 1.2657 0.6281 0.091 Uiso 1 1 calc R
C76 C 0.2332(2) 1.2520(2) 0.6523(3) 0.043(2) Uani 1 1 d D
H76A H 0.2167 1.2562 0.6147 0.065 Uiso 1 1 calc R
H76B H 0.2393 1.2807 0.6694 0.065 Uiso 1 1 calc R
H76C H 0.2150 1.2341 0.6600 0.065 Uiso 1 1 calc R
C77 C 0.3006(2) 1.2174(2) 0.7291(2) 0.053(2) Uani 1 1 d D
H77A H 0.2813 1.1976 0.7330 0.079 Uiso 1 1 calc R
H77B H 0.3059 1.2444 0.7489 0.079 Uiso 1 1 calc R
H77C H 0.3296 1.2029 0.7420 0.079 Uiso 1 1 calc R
C78 C 0.36689(19) 1.09000(18) 0.7341(2) 0.0201(14) Uani 1 1 d D
C79 C 0.41276(18) 1.10165(19) 0.7837(2) 0.0253(15) Uani 1 1 d D
C80 C 0.45016(19) 1.0794(2) 0.7828(3) 0.0363(18) Uani 1 1 d D
H80A H 0.4466 1.0474 0.7823 0.054 Uiso 1 1 calc R
H80B H 0.4795 1.0878 0.8138 0.054 Uiso 1 1 calc R
H80C H 0.4485 1.0885 0.7517 0.054 Uiso 1 1 calc R
C81 C 0.4144(2) 1.0892(2) 0.8313(2) 0.045(2) Uani 1 1 d D
H81A H 0.3900 1.1043 0.8308 0.068 Uiso 1 1 calc R
H81B H 0.4436 1.0979 0.8623 0.068 Uiso 1 1 calc R
H81C H 0.4105 1.0573 0.8316 0.068 Uiso 1 1 calc R
C82 C 0.4182(2) 1.15175(19) 0.7829(3) 0.043(2) Uani 1 1 d D
H82A H 0.4134 1.1604 0.7499 0.064 Uiso 1 1 calc R
H82B H 0.4487 1.1603 0.8116 0.064 Uiso 1 1 calc R
H82C H 0.3959 1.1665 0.7866 0.064 Uiso 1 1 calc R
C83 C 0.2690(2) 0.81311(18) 0.6588(2) 0.0198(14) Uani 1 1 d D
C84 C 0.27822(19) 0.77374(18) 0.6941(2) 0.0242(15) Uani 1 1 d D
C85 C 0.2345(2) 0.7527(2) 0.6807(3) 0.0352(18) Uani 1 1 d D
H85A H 0.2177 0.7736 0.6876 0.053 Uiso 1 1 calc R
H85B H 0.2414 0.7263 0.7019 0.053 Uiso 1 1 calc R
H85C H 0.2162 0.7446 0.6439 0.053 Uiso 1 1 calc R
C86 C 0.3069(2) 0.7405(2) 0.6882(3) 0.0403(19) Uani 1 1 d D
H86A H 0.2901 0.7299 0.6523 0.061 Uiso 1 1 calc R
H86B H 0.3142 0.7156 0.7116 0.061 Uiso 1 1 calc R
H86C H 0.3350 0.7546 0.6970 0.061 Uiso 1 1 calc R
C87 C 0.3047(2) 0.7917(2) 0.7495(2) 0.049(2) Uani 1 1 d D
H87A H 0.3332 0.8043 0.7581 0.073 Uiso 1 1 calc R
H87B H 0.3109 0.7677 0.7736 0.073 Uiso 1 1 calc R
H87C H 0.2868 0.8145 0.7522 0.073 Uiso 1 1 calc R
C88 C 0.36393(19) 0.90887(18) 0.7387(2) 0.0201(15) Uani 1 1 d D
C89 C 0.4096(2) 0.9105(2) 0.7906(2) 0.0336(16) Uani 1 1 d DU
C90 C 0.4469(2) 0.8931(3) 0.7875(3) 0.075(3) Uani 1 1 d DU
H90A H 0.4760 0.9000 0.8197 0.113 Uiso 1 1 calc R
H90B H 0.4453 0.9067 0.7581 0.113 Uiso 1 1 calc R
H90C H 0.4438 0.8611 0.7827 0.113 Uiso 1 1 calc R
C91 C 0.4074(2) 0.8910(3) 0.8327(3) 0.061(2) Uani 1 1 d DU
H91A H 0.3829 0.9049 0.8330 0.092 Uiso 1 1 calc R
H91B H 0.4361 0.8958 0.8662 0.092 Uiso 1 1 calc R
H91C H 0.4017 0.8593 0.8267 0.092 Uiso 1 1 calc R
C92 C 0.4181(3) 0.9609(2) 0.8017(3) 0.069(3) Uani 1 1 d DU
H92A H 0.3943 0.9736 0.8042 0.104 Uiso 1 1 calc R
H92B H 0.4179 0.9752 0.7735 0.104 Uiso 1 1 calc R
H92C H 0.4475 0.9655 0.8345 0.104 Uiso 1 1 calc R
C93 C 0.0407(3) 0.7447(3) 0.6293(4) 0.082(3) Uani 1 1 d .
H93A H 0.0229 0.7548 0.5928 0.098 Uiso 1 1 calc R
H93B H 0.0524 0.7148 0.6309 0.098 Uiso 1 1 calc R
C94 C 0.0786(3) 0.7760(3) 0.6633(4) 0.078(3) Uani 1 1 d .
H94A H 0.1079 0.7601 0.6823 0.094 Uiso 1 1 calc R
H94B H 0.0799 0.7994 0.6421 0.094 Uiso 1 1 calc R
C95 C 0.0701(4) 0.7949(5) 0.6995(5) 0.147(6) Uani 1 1 d .
H95A H 0.0977 0.7932 0.7352 0.176 Uiso 1 1 calc R
H95B H 0.0617 0.8263 0.6910 0.176 Uiso 1 1 calc R
C96 C 0.0344(4) 0.7712(4) 0.6961(5) 0.112(4) Uani 1 1 d .
H96A H 0.0120 0.7917 0.6940 0.134 Uiso 1 1 calc R
H96B H 0.0462 0.7521 0.7269 0.134 Uiso 1 1 calc R
C97 C 0.0489(4) 0.2261(3) 0.7138(4) 0.087(3) Uani 1 1 d .
H97A H 0.0244 0.2112 0.7140 0.104 Uiso 1 1 calc R
H97B H 0.0724 0.2358 0.7495 0.104 Uiso 1 1 calc R
C98 C 0.0686(3) 0.1958(3) 0.6935(4) 0.073(3) Uani 1 1 d .
H98A H 0.0983 0.1843 0.7221 0.088 Uiso 1 1 calc R
H98B H 0.0481 0.1708 0.6743 0.088 Uiso 1 1 calc R
C99 C 0.0733(3) 0.2250(3) 0.6579(4) 0.074(3) Uani 1 1 d .
H99A H 0.1046 0.2362 0.6756 0.089 Uiso 1 1 calc R
H99B H 0.0653 0.2089 0.6262 0.089 Uiso 1 1 calc R
C100 C 0.0424(5) 0.2600(4) 0.6458(5) 0.128(5) Uani 1 1 d .
H10D H 0.0559 0.2885 0.6462 0.154 Uiso 1 1 calc R
H10E H 0.0144 0.2556 0.6108 0.154 Uiso 1 1 calc R
C101 C 0.0505(4) 0.3096(3) 0.5334(5) 0.120(5) Uani 1 1 d .
H10F H 0.0657 0.2973 0.5176 0.144 Uiso 1 1 calc R
H10G H 0.0717 0.3078 0.5716 0.144 Uiso 1 1 calc R
C102 C 0.0370(4) 0.3563(3) 0.5168(4) 0.086(3) Uani 1 1 d .
H10H H 0.0403 0.3743 0.5451 0.104 Uiso 1 1 calc R
H10I H 0.0552 0.3696 0.5053 0.104 Uiso 1 1 calc R
C103 C -0.0110(4) 0.3519(3) 0.4729(4) 0.078(3) Uani 1 1 d .
H10J H -0.0283 0.3791 0.4681 0.094 Uiso 1 1 calc R
H10K H -0.0141 0.3447 0.4402 0.094 Uiso 1 1 calc R
C104 C -0.0258(4) 0.3150(4) 0.4905(5) 0.126(5) Uani 1 1 d .
H10L H -0.0338 0.3258 0.5142 0.151 Uiso 1 1 calc R
H10M H -0.0526 0.3005 0.4605 0.151 Uiso 1 1 calc R

loop_
_atom_site_aniso_label
_atom_site_aniso_U_11
_atom_site_aniso_U_22
_atom_site_aniso_U_33
_atom_site_aniso_U_23
_atom_site_aniso_U_13
_atom_site_aniso_U_12
Fe1 0.0166(5) 0.0209(5) 0.0136(4) 0.0006(4) 0.0074(4) 0.0003(4)
Fe2 0.0175(5) 0.0197(5) 0.0148(5) 0.0008(4) 0.0095(4) 0.0006(4)
Fe3 0.0141(5) 0.0193(5) 0.0166(5) -0.0006(4) 0.0068(4) -0.0022(4)
Fe4 0.0134(5) 0.0193(5) 0.0156(5) 0.0025(4) 0.0064(4) 0.0019(4)
Fe5 0.0142(5) 0.0149(4) 0.0144(5) -0.0003(4) 0.0078(4) -0.0005(4)
Fe6 0.0145(5) 0.0138(4) 0.0151(5) 0.0016(4) 0.0082(4) 0.0005(4)
Fe7 0.0156(5) 0.0161(4) 0.0174(5) 0.0000(4) 0.0101(4) 0.0012(4)
Fe8 0.0162(5) 0.0156(5) 0.0181(5) 0.0010(4) 0.0114(4) -0.0004(4)
Fe9 0.0163(5) 0.0150(4) 0.0173(5) 0.0008(4) 0.0096(4) -0.0012(4)
Fe10 0.0128(4) 0.0152(4) 0.0135(4) -0.0001(4) 0.0070(4) -0.0001(4)
Fe11 0.0158(5) 0.0152(4) 0.0175(5) 0.0011(4) 0.0097(4) 0.0020(4)
Fe12 0.0165(5) 0.0145(4) 0.0175(5) 0.0022(4) 0.0101(4) 0.0016(4)
Fe13 0.0134(4) 0.0144(4) 0.0144(4) 0.0004(4) 0.0077(4) 0.0002(4)
Fe14 0.0159(5) 0.0141(4) 0.0192(5) -0.0006(4) 0.0103(4) -0.0013(4)
Fe15 0.0173(5) 0.0163(5) 0.0147(5) 0.0012(4) 0.0091(4) 0.0004(4)
Fe16 0.0178(5) 0.0159(5) 0.0144(5) -0.0007(4) 0.0092(4) -0.0003(4)
O1 0.017(2) 0.018(2) 0.016(2) -0.0011(17) 0.0097(19) -0.0004(17)
O2 0.019(2) 0.019(2) 0.016(2) 0.0035(18) 0.011(2) 0.0028(18)
O3 0.016(2) 0.016(2) 0.019(2) 0.0016(18) 0.0081(18) 0.0029(18)
O4 0.015(2) 0.015(2) 0.018(2) 0.0007(17) 0.0092(18) 0.0021(17)
O5 0.011(2) 0.014(2) 0.012(2) 0.0014(16) 0.0052(18) 0.0016(16)
O6 0.013(2) 0.017(2) 0.015(2) -0.0018(17) 0.0068(19) -0.0014(17)
O7 0.013(2) 0.011(2) 0.017(2) 0.0014(16) 0.0098(19) -0.0005(16)
O8 0.014(2) 0.013(2) 0.017(2) -0.0026(17) 0.0095(19) -0.0028(17)
O9 0.013(2) 0.016(2) 0.013(2) 0.0007(17) 0.0061(19) 0.0003(17)
O10 0.017(2) 0.013(2) 0.019(2) 0.0039(17) 0.010(2) 0.0023(17)
O11 0.0084(19) 0.017(2) 0.018(2) 0.0009(18) 0.0058(17) 0.0022(17)
O12 0.013(2) 0.017(2) 0.017(2) 0.0021(18) 0.0091(17) 0.0003(17)
O13 0.014(2) 0.012(2) 0.015(2) 0.0005(17) 0.0069(17) 0.0017(17)
O14 0.020(2) 0.036(3) 0.006(2) -0.0014(19) 0.0050(18) 0.000(2)
O15 0.020(2) 0.014(2) 0.016(2) 0.0003(17) 0.010(2) -0.0001(17)
O16 0.018(2) 0.014(2) 0.016(2) 0.0014(17) 0.0103(19) 0.0012(17)
O17 0.012(2) 0.023(2) 0.019(2) -0.0010(18) 0.0080(18) -0.0018(18)
O18 0.014(2) 0.019(2) 0.014(2) -0.0002(17) 0.0079(18) 0.0017(17)
O19 0.024(2) 0.017(2) 0.013(2) 0.0005(18) 0.0117(18) 0.0004(18)
O20 0.022(3) 0.025(2) 0.016(2) -0.0012(19) 0.009(2) -0.0014(19)
O21 0.022(2) 0.020(2) 0.018(2) -0.0024(19) 0.009(2) -0.0024(18)
O22 0.017(2) 0.022(2) 0.017(2) 0.0006(19) 0.007(2) 0.0020(19)
O23 0.025(3) 0.023(2) 0.015(2) 0.0051(18) 0.010(2) 0.0047(19)
O24 0.026(3) 0.021(2) 0.022(2) -0.001(2) 0.016(2) 0.001(2)
O25 0.026(3) 0.020(2) 0.019(3) -0.0041(18) 0.014(2) 0.0013(19)
O26 0.027(3) 0.021(2) 0.022(2) 0.0004(19) 0.016(2) -0.003(2)
O27 0.026(3) 0.018(2) 0.020(3) 0.0013(19) 0.013(2) -0.0025(19)
O28 0.015(2) 0.025(2) 0.021(2) 0.002(2) 0.006(2) -0.0010(19)
O29 0.015(2) 0.027(3) 0.020(2) 0.004(2) 0.006(2) 0.0019(19)
O30 0.018(2) 0.020(2) 0.026(3) 0.0027(19) 0.013(2) -0.0021(19)
O31 0.015(2) 0.018(2) 0.026(3) -0.0008(19) 0.010(2) -0.0033(18)
O32 0.018(2) 0.018(2) 0.024(2) 0.0015(19) 0.011(2) 0.0032(19)
O33 0.021(3) 0.017(2) 0.023(2) 0.0025(18) 0.012(2) 0.0036(19)
O34 0.018(2) 0.020(2) 0.026(2) 0.0006(19) 0.015(2) 0.0003(18)
O35 0.020(2) 0.023(2) 0.024(2) 0.0010(19) 0.017(2) -0.0015(19)
O36 0.021(2) 0.018(2) 0.027(3) 0.0026(19) 0.015(2) 0.0018(19)
O37 0.019(2) 0.018(2) 0.023(2) 0.0009(18) 0.013(2) 0.0037(18)
O38 0.020(2) 0.014(2) 0.028(3) -0.0009(18) 0.014(2) -0.0028(18)
O39 0.023(3) 0.019(2) 0.028(3) 0.0034(19) 0.018(2) -0.0003(19)
O40 0.020(2) 0.025(2) 0.018(3) -0.0016(19) 0.012(2) 0.0012(18)
O41 0.022(3) 0.023(2) 0.018(2) 0.0012(19) 0.011(2) -0.0032(19)
O42 0.015(2) 0.022(2) 0.020(3) -0.0021(19) 0.009(2) -0.0012(18)
O43 0.014(2) 0.023(2) 0.016(2) 0.0009(18) 0.007(2) 0.0016(19)
O44 0.018(3) 0.014(2) 0.030(3) -0.0031(19) 0.014(2) 0.0012(18)
O45 0.019(2) 0.015(2) 0.029(3) -0.0018(18) 0.015(2) -0.0031(18)
O46 0.016(2) 0.020(2) 0.021(2) -0.0015(19) 0.009(2) -0.0021(18)
O47 0.020(2) 0.022(2) 0.020(2) -0.0025(18) 0.012(2) -0.0032(19)
O48 0.021(3) 0.017(2) 0.022(2) 0.0078(18) 0.012(2) 0.0042(18)
O49 0.022(3) 0.019(2) 0.025(3) 0.0027(19) 0.014(2) -0.0003(19)
O50 0.018(2) 0.021(2) 0.019(2) 0.0004(18) 0.009(2) 0.0018(18)
O51 0.013(2) 0.026(2) 0.019(2) 0.0025(18) 0.007(2) 0.0046(18)
O52 0.064(5) 0.098(6) 0.132(7) 0.027(5) 0.051(5) -0.003(4)
O53 0.43(2) 0.243(13) 0.260(14) 0.170(11) 0.299(15) 0.253(14)
O54 0.125(7) 0.056(5) 0.179(9) 0.047(5) 0.097(7) 0.020(5)
C1 0.037(5) 0.099(7) 0.024(4) -0.010(4) 0.019(4) -0.002(4)
C2 0.032(4) 0.053(5) 0.020(4) 0.000(3) 0.012(3) 0.002(4)
C3 0.033(4) 0.020(3) 0.024(4) -0.008(3) 0.019(3) -0.005(3)
C4 0.039(4) 0.020(4) 0.039(4) -0.008(3) 0.020(4) -0.003(3)
C5 0.029(4) 0.024(4) 0.025(4) 0.009(3) 0.017(3) 0.003(3)
C6 0.054(5) 0.018(4) 0.039(4) 0.010(3) 0.027(4) 0.002(3)
C7 0.024(4) 0.035(4) 0.029(4) 0.005(3) 0.019(3) 0.003(3)
C8 0.026(4) 0.061(5) 0.037(4) -0.003(4) 0.024(3) 0.000(4)
C9 0.013(3) 0.030(4) 0.012(3) 0.002(3) 0.003(3) -0.002(3)
C10 0.014(3) 0.062(5) 0.022(4) -0.006(4) 0.003(3) -0.002(3)
C11 0.038(4) 0.032(4) 0.031(4) 0.002(3) 0.024(3) 0.003(3)
C12 0.051(5) 0.053(5) 0.035(5) -0.014(4) 0.027(4) -0.012(4)
C13 0.016(4) 0.027(4) 0.028(4) 0.002(3) 0.012(3) 0.007(3)
C14 0.032(4) 0.022(4) 0.016(4) -0.008(3) 0.008(3) -0.006(3)
C15 0.048(5) 0.064(6) 0.054(6) -0.033(4) 0.028(5) -0.033(4)
C16 0.087(7) 0.043(5) 0.023(4) -0.010(4) 0.013(5) -0.011(5)
C17 0.063(6) 0.037(5) 0.043(5) -0.024(4) 0.013(5) 0.010(4)
C18 0.011(3) 0.025(4) 0.020(4) 0.004(3) 0.007(3) -0.005(3)
C19 0.036(4) 0.031(4) 0.025(4) 0.011(3) 0.016(4) 0.009(3)
C20 0.028(4) 0.045(5) 0.041(5) 0.023(4) 0.008(4) 0.012(4)
C21 0.043(5) 0.039(5) 0.050(5) 0.026(4) 0.021(4) 0.005(4)
C22 0.110(8) 0.054(5) 0.037(5) 0.024(4) 0.048(5) 0.038(5)
C23 0.017(4) 0.024(4) 0.026(4) 0.001(3) 0.012(3) 0.001(3)
C24 0.035(4) 0.018(3) 0.025(4) -0.003(3) 0.018(3) 0.003(3)
C25 0.063(5) 0.015(4) 0.034(4) -0.003(3) 0.028(4) 0.005(3)
C26 0.058(6) 0.049(5) 0.065(6) -0.013(4) 0.048(5) 0.004(4)
C27 0.072(6) 0.029(4) 0.029(4) -0.005(3) 0.022(4) 0.002(4)
C28 0.016(4) 0.020(4) 0.026(4) 0.005(3) 0.013(3) 0.003(3)
C29 0.030(4) 0.031(4) 0.026(4) 0.008(3) 0.017(3) 0.006(3)
C30 0.084(7) 0.042(5) 0.035(5) 0.009(4) 0.021(5) -0.029(5)
C31 0.074(6) 0.044(5) 0.056(5) 0.032(4) 0.050(5) 0.024(4)
C32 0.050(5) 0.049(5) 0.039(5) 0.012(4) 0.025(4) 0.020(4)
C33 0.016(3) 0.032(4) 0.021(3) 0.000(3) 0.012(3) 0.000(3)
C34 0.014(3) 0.030(4) 0.024(4) 0.001(3) 0.010(3) 0.001(3)
C35 0.010(4) 0.055(5) 0.027(4) 0.008(3) -0.001(3) -0.010(3)
C36 0.021(4) 0.055(5) 0.026(4) -0.005(4) 0.005(3) 0.009(3)
C37 0.023(4) 0.042(4) 0.020(4) 0.001(3) 0.008(3) 0.004(3)
C38 0.030(4) 0.028(4) 0.017(4) -0.003(3) 0.017(3) -0.007(3)
C39 0.030(4) 0.027(4) 0.042(4) -0.009(3) 0.023(3) -0.017(3)
C40 0.047(5) 0.031(4) 0.074(6) -0.020(4) 0.036(4) -0.016(4)
C41 0.020(4) 0.049(5) 0.095(7) -0.013(5) 0.021(4) -0.011(3)
C42 0.084(6) 0.060(6) 0.063(5) -0.014(4) 0.048(5) -0.038(5)
C43 0.020(4) 0.030(4) 0.014(3) 0.007(3) 0.011(3) 0.009(3)
C44 0.026(4) 0.024(4) 0.044(4) 0.007(3) 0.022(3) 0.010(3)
C45 0.031(4) 0.046(5) 0.070(6) 0.009(4) 0.021(4) 0.011(4)
C46 0.050(5) 0.035(4) 0.070(6) 0.026(4) 0.040(5) 0.022(4)
C47 0.060(5) 0.044(5) 0.051(5) 0.010(4) 0.036(4) 0.025(4)
C48 0.014(3) 0.024(4) 0.015(3) -0.002(3) 0.007(3) 0.000(3)
C49 0.019(3) 0.027(4) 0.024(4) 0.001(3) 0.017(3) 0.000(3)
C50 0.037(5) 0.039(4) 0.066(5) 0.002(4) 0.043(4) 0.009(3)
C51 0.045(5) 0.038(4) 0.072(6) -0.007(4) 0.049(5) -0.007(4)
C52 0.051(5) 0.091(7) 0.050(5) 0.015(5) 0.044(4) 0.013(5)
C53 0.019(4) 0.022(4) 0.014(3) 0.004(3) 0.008(3) 0.005(3)
C54 0.020(4) 0.016(3) 0.025(4) 0.002(3) 0.012(3) 0.006(3)
C55 0.039(5) 0.025(4) 0.054(5) 0.003(3) 0.026(4) 0.009(3)
C56 0.040(5) 0.045(5) 0.036(5) 0.005(4) 0.017(4) 0.019(4)
C57 0.039(5) 0.038(4) 0.038(5) 0.000(3) 0.026(4) 0.006(3)
C58 0.012(3) 0.026(4) 0.018(4) 0.000(3) 0.009(3) -0.003(3)
C59 0.020(4) 0.020(4) 0.036(4) 0.002(3) 0.016(3) -0.006(3)
C60 0.033(5) 0.049(5) 0.043(5) -0.013(4) 0.023(4) -0.018(4)
C61 0.038(5) 0.020(4) 0.106(7) 0.012(4) 0.041(5) -0.004(3)
C62 0.034(4) 0.044(4) 0.042(5) -0.007(4) 0.026(4) -0.016(4)
C63 0.022(4) 0.010(3) 0.024(4) 0.003(3) 0.013(3) 0.003(3)
C64 0.036(4) 0.053(4) 0.046(4) -0.014(3) 0.034(4) -0.014(3)
C65 0.037(4) 0.122(8) 0.066(6) 0.032(5) 0.038(4) 0.016(5)
C66 0.121(8) 0.212(10) 0.117(8) -0.104(8) 0.106(7) -0.096(8)
C67 0.068(6) 0.115(7) 0.141(9) 0.081(7) 0.072(7) 0.030(6)
C68 0.025(4) 0.014(3) 0.024(4) -0.002(3) 0.018(3) -0.005(3)
C69 0.025(3) 0.029(3) 0.026(3) 0.002(3) 0.019(3) 0.005(3)
C70 0.042(5) 0.031(4) 0.059(5) -0.017(4) 0.035(4) -0.007(3)
C71 0.036(4) 0.046(4) 0.052(5) -0.016(4) 0.032(4) -0.010(3)
C72 0.051(5) 0.089(6) 0.039(4) 0.016(4) 0.036(4) 0.028(4)
C73 0.028(4) 0.021(4) 0.023(4) 0.006(3) 0.018(3) 0.006(3)
C74 0.028(4) 0.019(3) 0.042(4) -0.014(3) 0.023(4) -0.009(3)
C75 0.071(6) 0.020(4) 0.124(8) -0.032(5) 0.075(6) -0.023(4)
C76 0.035(5) 0.022(4) 0.067(6) -0.012(4) 0.026(4) 0.000(3)
C77 0.047(5) 0.058(5) 0.048(5) -0.033(4) 0.023(4) -0.007(4)
C78 0.022(4) 0.016(3) 0.022(4) -0.005(3) 0.013(3) 0.000(3)
C79 0.015(4) 0.034(4) 0.018(4) -0.008(3) 0.004(3) -0.003(3)
C80 0.017(4) 0.042(4) 0.032(4) -0.007(3) 0.003(3) 0.004(3)
C81 0.029(4) 0.066(5) 0.026(4) -0.007(4) 0.007(4) -0.008(4)
C82 0.033(4) 0.032(4) 0.051(5) -0.015(4) 0.017(4) -0.008(3)
C83 0.023(4) 0.018(3) 0.016(4) -0.004(3) 0.010(3) 0.000(3)
C84 0.028(4) 0.020(3) 0.025(4) 0.009(3) 0.015(3) 0.001(3)
C85 0.044(5) 0.022(4) 0.042(5) 0.009(3) 0.026(4) -0.004(3)
C86 0.045(5) 0.028(4) 0.053(5) 0.016(4) 0.031(4) 0.007(3)
C87 0.059(5) 0.049(5) 0.026(4) 0.010(4) 0.018(4) -0.010(4)
C88 0.024(4) 0.009(3) 0.020(4) 0.000(3) 0.009(3) -0.007(3)
C89 0.021(4) 0.051(4) 0.022(4) 0.007(3) 0.009(3) 0.005(3)
C90 0.030(5) 0.144(8) 0.031(5) -0.007(5) 0.005(4) 0.031(5)
C91 0.038(5) 0.099(7) 0.023(4) 0.021(4) 0.003(4) 0.001(5)
C92 0.055(6) 0.061(5) 0.048(5) -0.013(4) 0.003(4) -0.018(4)
C93 0.080(8) 0.051(6) 0.070(7) 0.009(5) 0.015(6) -0.006(5)
C94 0.058(7) 0.085(7) 0.081(8) -0.001(6) 0.033(6) -0.023(6)
C95 0.161(13) 0.196(15) 0.155(13) -0.089(11) 0.133(12) -0.114(11)
C96 0.104(10) 0.088(9) 0.175(14) -0.032(9) 0.098(11) -0.004(7)
C97 0.101(9) 0.078(7) 0.116(9) 0.033(7) 0.081(8) 0.035(6)
C98 0.077(7) 0.075(7) 0.077(7) 0.006(6) 0.049(6) 0.014(5)
C99 0.058(6) 0.102(8) 0.070(7) 0.001(6) 0.041(6) 0.013(6)
C100 0.184(14) 0.111(10) 0.143(12) 0.051(9) 0.125(12) 0.073(10)
C101 0.142(12) 0.064(8) 0.169(13) 0.025(8) 0.097(11) 0.033(8)
C102 0.131(10) 0.069(7) 0.069(7) 0.001(6) 0.062(8) 0.007(7)
C103 0.119(9) 0.045(6) 0.074(7) 0.005(5) 0.056(7) 0.008(6)
C104 0.127(11) 0.072(8) 0.204(15) 0.045(9) 0.108(11) 0.019(8)

loop_
_atom_type_symbol
_atom_type_description
_atom_type_scat_dispersion_real
_atom_type_scat_dispersion_imag
_atom_type_scat_source
C C 0.0033 0.0016 'International Tables Vol C Tables 4.2.6.8 and 6.1.1.4'
H H 0.0000 0.0000 'International Tables Vol C Tables 4.2.6.8 and 6.1.1.4'
O O 0.0106 0.0060 'International Tables Vol C Tables 4.2.6.8 and 6.1.1.4'
Fe Fe 0.3463 0.8444 'International Tables Vol C Tables 4.2.6.8 and 6.1.1.4'

loop_
_geom_angle_atom_site_label_1
_geom_angle_atom_site_label_2
_geom_angle_atom_site_label_3
_geom_angle
O3 Fe1 O14 176.70(16)
O3 Fe1 O2 98.97(15)
O14 Fe1 O2 79.33(15)
O3 Fe1 O22 92.28(15)
O14 Fe1 O22 90.67(16)
O2 Fe1 O22 94.41(15)
O3 Fe1 O20 91.26(16)
O14 Fe1 O20 90.12(16)
O2 Fe1 O20 167.85(16)
O22 Fe1 O20 91.71(16)
O3 Fe1 O1 96.45(15)
O14 Fe1 O1 80.50(15)
O2 Fe1 O1 80.19(15)
O22 Fe1 O1 170.35(15)
O20 Fe1 O1 92.21(15)
O3 Fe1 Fe2 129.98(12)
O14 Fe1 Fe2 46.85(11)
O2 Fe1 Fe2 49.26(11)
O22 Fe1 Fe2 122.88(11)
O20 Fe1 Fe2 118.77(12)
O1 Fe1 Fe2 47.72(10)
O4 Fe2 O14 173.87(16)
O4 Fe2 O1 97.53(15)
O14 Fe2 O1 81.82(15)
O4 Fe2 O26 91.27(16)
O14 Fe2 O26 88.84(16)
O1 Fe2 O26 169.58(16)
O4 Fe2 O24 93.78(16)
O14 Fe2 O24 92.33(16)
O1 Fe2 O24 92.35(15)
O26 Fe2 O24 92.63(16)
O4 Fe2 O2 96.06(15)
O14 Fe2 O2 77.82(15)
O1 Fe2 O2 80.19(14)
O26 Fe2 O2 93.39(15)
O24 Fe2 O2 168.34(16)
O4 Fe2 Fe1 128.78(12)
O14 Fe2 Fe1 46.69(11)
O1 Fe2 Fe1 49.55(11)
O26 Fe2 Fe1 120.21(12)
O24 Fe2 Fe1 121.03(12)
O2 Fe2 Fe1 47.41(10)
O3 Fe3 O5 89.55(15)
O3 Fe3 O21 96.60(16)
O5 Fe3 O21 98.49(15)
O3 Fe3 O30 171.82(16)
O5 Fe3 O30 92.62(15)
O21 Fe3 O30 90.88(16)
O3 Fe3 O28 92.06(16)
O5 Fe3 O28 171.52(16)
O21 Fe3 O28 89.60(16)
O30 Fe3 O28 84.67(16)
O3 Fe3 O17 75.78(15)
O5 Fe3 O17 80.30(14)
O21 Fe3 O17 172.26(15)
O30 Fe3 O17 96.81(15)
O28 Fe3 O17 92.02(15)
O3 Fe4 O23 97.26(16)
O3 Fe4 O6 89.01(15)
O23 Fe4 O6 96.99(16)
O3 Fe4 O32 170.87(16)
O23 Fe4 O32 91.56(16)
O6 Fe4 O32 92.26(15)
O3 Fe4 O29 91.57(16)
O23 Fe4 O29 89.52(16)
O6 Fe4 O29 173.34(16)
O32 Fe4 O29 86.14(16)
O3 Fe4 O17 76.12(15)
O23 Fe4 O17 173.11(15)
O6 Fe4 O17 81.17(14)
O32 Fe4 O17 95.13(15)
O29 Fe4 O17 92.53(15)
O1 Fe5 O13 99.84(16)
O1 Fe5 O5 112.75(16)
O13 Fe5 O5 81.79(14)
O1 Fe5 O7 114.74(16)
O13 Fe5 O7 81.44(14)
O5 Fe5 O7 131.56(15)
O1 Fe5 O15 119.70(16)
O13 Fe5 O15 140.45(15)
O5 Fe5 O15 82.35(14)
O7 Fe5 O15 82.51(14)
O2 Fe6 O13 100.20(16)
O2 Fe6 O6 113.73(16)
O13 Fe6 O6 81.86(14)
O2 Fe6 O8 114.01(16)
O13 Fe6 O8 81.86(14)
O6 Fe6 O8 131.49(15)
O2 Fe6 O16 119.02(15)
O13 Fe6 O16 140.78(15)
O6 Fe6 O16 82.19(14)
O8 Fe6 O16 82.39(14)
O4 Fe7 O25 97.05(16)
O4 Fe7 O7 88.49(15)
O25 Fe7 O7 96.21(15)
O4 Fe7 O36 171.83(16)
O25 Fe7 O36 91.04(16)
O7 Fe7 O36 91.83(15)
O4 Fe7 O34 92.59(15)
O25 Fe7 O34 90.13(16)
O7 Fe7 O34 173.39(16)
O36 Fe7 O34 86.18(16)
O4 Fe7 O18 76.40(15)
O25 Fe7 O18 172.89(15)
O7 Fe7 O18 81.03(14)
O36 Fe7 O18 95.58(15)
O34 Fe7 O18 92.88(15)
O4 Fe8 O27 96.66(16)
O4 Fe8 O8 88.80(15)
O27 Fe8 O8 97.51(16)
O4 Fe8 O35 92.49(15)
O27 Fe8 O35 90.32(16)
O8 Fe8 O35 171.87(16)
O4 Fe8 O38 171.30(16)
O27 Fe8 O38 91.68(16)
O8 Fe8 O38 92.58(15)
O35 Fe8 O38 84.96(16)
O4 Fe8 O18 75.33(14)
O27 Fe8 O18 171.78(15)
O8 Fe8 O18 80.67(14)
O35 Fe8 O18 91.88(14)
O38 Fe8 O18 96.41(15)
O9 Fe9 O40 97.32(16)
O9 Fe9 O5 88.24(15)
O40 Fe9 O5 96.33(15)
O9 Fe9 O31 170.54(16)
O40 Fe9 O31 91.87(16)
O5 Fe9 O31 92.97(15)
O9 Fe9 O49 92.33(16)
O40 Fe9 O49 89.79(16)
O5 Fe9 O49 173.73(15)
O31 Fe9 O49 85.46(16)
O9 Fe9 O15 75.85(14)
O40 Fe9 O15 172.76(15)
O5 Fe9 O15 81.22(14)
O31 Fe9 O15 95.06(15)
O49 Fe9 O15 92.87(15)
O12 Fe10 O13 100.36(15)
O12 Fe10 O6 113.61(15)
O13 Fe10 O6 81.78(14)
O12 Fe10 O5 114.49(15)
O13 Fe10 O5 81.69(14)
O6 Fe10 O5 131.12(14)
O12 Fe10 O17 119.00(16)
O13 Fe10 O17 140.64(15)
O6 Fe10 O17 82.70(15)
O5 Fe10 O17 81.80(14)
O10 Fe11 O42 95.75(16)
O10 Fe11 O6 89.67(15)
O42 Fe11 O6 97.46(15)
O10 Fe11 O33 172.42(16)
O42 Fe11 O33 91.11(16)
O6 Fe11 O33 92.63(16)
O10 Fe11 O44 92.40(16)
O42 Fe11 O44 90.76(16)
O6 Fe11 O44 171.29(16)
O33 Fe11 O44 84.28(16)
O10 Fe11 O16 76.27(14)
O42 Fe11 O16 171.79(15)
O6 Fe11 O16 80.77(14)
O33 Fe11 O16 96.97(15)
O44 Fe11 O16 91.50(15)
O9 Fe12 O7 88.28(15)
O9 Fe12 O50 97.81(16)
O7 Fe12 O50 97.23(15)
O9 Fe12 O37 169.18(16)
O7 Fe12 O37 92.12(15)
O50 Fe12 O37 92.87(16)
O9 Fe12 O48 92.86(15)
O7 Fe12 O48 171.69(16)
O50 Fe12 O48 90.77(16)
O37 Fe12 O48 85.23(16)
O9 Fe12 O15 74.78(14)
O7 Fe12 O15 80.78(14)
O50 Fe12 O15 172.33(15)
O37 Fe12 O15 94.60(15)
O48 Fe12 O15 91.57(15)
O11 Fe13 O13 100.18(15)
O11 Fe13 O7 113.66(15)
O13 Fe13 O7 81.79(14)
O11 Fe13 O8 113.86(15)
O13 Fe13 O8 81.63(14)
O7 Fe13 O8 131.63(14)
O11 Fe13 O18 119.99(15)
O13 Fe13 O18 139.82(14)
O7 Fe13 O18 82.04(14)
O8 Fe13 O18 82.19(14)
O10 Fe14 O8 89.20(15)
O10 Fe14 O46 96.93(16)
O8 Fe14 O46 97.24(15)
O10 Fe14 O39 169.86(16)
O8 Fe14 O39 92.01(15)
O46 Fe14 O39 92.91(16)
O10 Fe14 O45 92.73(15)
O8 Fe14 O45 171.27(16)
O46 Fe14 O45 90.98(16)
O39 Fe14 O45 84.62(15)
O10 Fe14 O16 76.06(15)
O8 Fe14 O16 80.48(14)
O46 Fe14 O16 172.60(15)
O39 Fe14 O16 94.21(15)
O45 Fe14 O16 91.72(15)
O9 Fe15 O19 174.14(16)
O9 Fe15 O41 93.50(16)
O19 Fe15 O41 92.34(15)
O9 Fe15 O51 90.74(16)
O19 Fe15 O51 89.50(15)
O41 Fe15 O51 91.17(16)
O9 Fe15 O12 97.13(15)
O19 Fe15 O12 82.25(15)
O41 Fe15 O12 92.37(15)
O51 Fe15 O12 171.15(16)
O9 Fe15 O11 96.34(15)
O19 Fe15 O11 77.81(15)
O41 Fe15 O11 168.48(15)
O51 Fe15 O11 94.66(15)
O12 Fe15 O11 80.50(14)
O9 Fe15 Fe16 128.81(11)
O19 Fe15 Fe16 46.92(10)
O41 Fe15 Fe16 120.73(11)
O51 Fe15 Fe16 122.13(12)
O12 Fe15 Fe16 49.33(10)
O11 Fe15 Fe16 47.91(10)
O10 Fe16 O19 176.56(16)
O10 Fe16 O11 97.98(15)
O19 Fe16 O11 78.93(15)
O10 Fe16 O43 92.06(15)
O19 Fe16 O43 90.83(15)
O11 Fe16 O43 167.84(15)
O10 Fe16 O47 91.77(16)
O19 Fe16 O47 89.97(15)
O11 Fe16 O47 93.83(15)
O43 Fe16 O47 92.68(15)
O10 Fe16 O12 96.64(15)
O19 Fe16 O12 81.40(15)
O11 Fe16 O12 80.54(14)
O43 Fe16 O12 91.56(15)
O47 Fe16 O12 170.44(15)
O10 Fe16 Fe15 129.59(12)
O19 Fe16 Fe15 47.11(10)
O11 Fe16 Fe15 49.22(10)
O43 Fe16 Fe15 118.74(11)
O47 Fe16 Fe15 122.56(11)
O12 Fe16 Fe15 48.07(10)
Fe5 O1 Fe2 122.1(2)
Fe5 O1 Fe1 122.76(19)
Fe2 O1 Fe1 82.73(14)
Fe6 O2 Fe1 122.21(19)
Fe6 O2 Fe2 122.13(19)
Fe1 O2 Fe2 83.33(14)
Fe1 O3 Fe4 125.31(19)
Fe1 O3 Fe3 126.50(19)
Fe4 O3 Fe3 107.14(18)
Fe2 O4 Fe7 125.54(19)
Fe2 O4 Fe8 125.82(19)
Fe7 O4 Fe8 106.79(17)
Fe3 O5 Fe9 125.81(18)
Fe3 O5 Fe5 119.45(18)
Fe9 O5 Fe5 96.57(15)
Fe3 O5 Fe10 97.49(15)
Fe9 O5 Fe10 118.71(18)
Fe5 O5 Fe10 96.18(15)
Fe11 O6 Fe4 125.38(18)
Fe11 O6 Fe10 119.24(18)
Fe4 O6 Fe10 96.78(15)
Fe11 O6 Fe6 96.90(15)
Fe4 O6 Fe6 120.02(18)
Fe10 O6 Fe6 96.08(15)
Fe12 O7 Fe7 126.12(18)
Fe12 O7 Fe13 118.88(18)
Fe7 O7 Fe13 96.97(15)
Fe12 O7 Fe5 97.22(15)
Fe7 O7 Fe5 118.46(18)
Fe13 O7 Fe5 96.51(15)
Fe8 O8 Fe14 125.83(18)
Fe8 O8 Fe13 97.44(15)
Fe14 O8 Fe13 119.16(18)
Fe8 O8 Fe6 118.22(18)
Fe14 O8 Fe6 97.24(15)
Fe13 O8 Fe6 96.26(15)
Fe15 O9 Fe9 125.38(19)
Fe15 O9 Fe12 124.85(19)
Fe9 O9 Fe12 107.60(17)
Fe16 O10 Fe14 125.4(2)
Fe16 O10 Fe11 126.64(19)
Fe14 O10 Fe11 106.87(17)
Fe13 O11 Fe16 122.56(19)
Fe13 O11 Fe15 121.93(18)
Fe16 O11 Fe15 82.87(13)
Fe10 O12 Fe15 121.97(19)
Fe10 O12 Fe16 122.65(18)
Fe15 O12 Fe16 82.59(13)
Fe6 O13 Fe10 100.28(15)
Fe6 O13 Fe5 130.18(19)
Fe10 O13 Fe5 100.33(16)
Fe6 O13 Fe13 100.25(16)
Fe10 O13 Fe13 129.85(18)
Fe5 O13 Fe13 100.26(15)
C1 O14 Fe1 131.3(4)
C1 O14 Fe2 130.2(4)
Fe1 O14 Fe2 86.46(14)
C3 O15 Fe5 116.6(3)
C3 O15 Fe9 125.7(3)
Fe5 O15 Fe9 91.09(14)
C3 O15 Fe12 130.5(3)
Fe5 O15 Fe12 90.72(14)
Fe9 O15 Fe12 91.35(14)
C5 O16 Fe6 115.0(3)
C5 O16 Fe11 128.9(3)
Fe6 O16 Fe11 91.27(14)
C5 O16 Fe14 128.3(3)
Fe6 O16 Fe14 91.21(14)
Fe11 O16 Fe14 91.24(14)
C7 O17 Fe10 115.3(3)
C7 O17 Fe4 127.4(3)
Fe10 O17 Fe4 91.21(14)
C7 O17 Fe3 129.4(3)
Fe10 O17 Fe3 91.42(14)
Fe4 O17 Fe3 91.41(14)
C9 O18 Fe13 118.5(3)
C9 O18 Fe7 126.7(3)
Fe13 O18 Fe7 91.21(14)
C9 O18 Fe8 127.7(3)
Fe13 O18 Fe8 90.84(14)
Fe7 O18 Fe8 91.44(14)
C11 O19 Fe16 131.6(3)
C11 O19 Fe15 125.9(3)
Fe16 O19 Fe15 85.96(14)
C13 O20 Fe1 128.5(4)
C13 O21 Fe3 127.2(4)
C18 O22 Fe1 128.1(4)
C18 O23 Fe4 127.8(4)
C23 O24 Fe2 127.7(4)
C23 O25 Fe7 129.6(4)
C28 O26 Fe2 125.9(4)
C28 O27 Fe8 127.9(4)
C33 O28 Fe3 128.9(4)
C33 O29 Fe4 129.3(4)
C38 O30 Fe3 126.6(4)
C38 O31 Fe9 126.2(4)
C43 O32 Fe4 125.7(4)
C43 O33 Fe11 126.4(4)
C48 O34 Fe7 128.7(4)
C48 O35 Fe8 129.9(3)
C53 O36 Fe7 125.6(4)
C53 O37 Fe12 127.1(4)
C58 O38 Fe8 125.5(4)
C58 O39 Fe14 126.8(4)
C63 O40 Fe9 128.7(4)
C63 O41 Fe15 127.8(4)
C68 O42 Fe11 128.9(4)
C68 O43 Fe16 128.6(4)
C73 O44 Fe11 129.8(4)
C73 O45 Fe14 129.5(4)
C78 O46 Fe14 128.3(4)
C78 O47 Fe16 128.2(4)
C83 O48 Fe12 129.8(4)
C83 O49 Fe9 129.1(4)
C88 O50 Fe12 127.3(4)
C88 O51 Fe15 125.2(4)
C93 O52 C96 111.9(8)
C97 O53 C100 115.0(9)
C104 O54 C101 107.4(8)
O14 C1 C2 114.7(6)
O14 C1 H1A 108.6
C2 C1 H1A 108.6
O14 C1 H1B 108.6
C2 C1 H1B 108.6
H1A C1 H1B 107.6
C1 C2 H2A 109.5
C1 C2 H2B 109.5
H2A C2 H2B 109.5
C1 C2 H2C 109.5
H2A C2 H2C 109.5
H2B C2 H2C 109.5
O15 C3 C4 112.8(5)
O15 C3 H3A 109.0
C4 C3 H3A 109.0
O15 C3 H3B 109.0
C4 C3 H3B 109.0
H3A C3 H3B 107.8
C3 C4 H4A 109.5
C3 C4 H4B 109.5
H4A C4 H4B 109.5
C3 C4 H4C 109.5
H4A C4 H4C 109.5
H4B C4 H4C 109.5
O16 C5 C6 113.3(5)
O16 C5 H5A 108.9
C6 C5 H5A 108.9
O16 C5 H5B 108.9
C6 C5 H5B 108.9
H5A C5 H5B 107.7
C5 C6 H6A 109.5
C5 C6 H6B 109.5
H6A C6 H6B 109.5
C5 C6 H6C 109.5
H6A C6 H6C 109.5
H6B C6 H6C 109.5
O17 C7 C8 113.0(5)
O17 C7 H7A 109.0
C8 C7 H7A 109.0
O17 C7 H7B 109.0
C8 C7 H7B 109.0
H7A C7 H7B 107.8
C7 C8 H8A 109.5
C7 C8 H8B 109.5
H8A C8 H8B 109.5
C7 C8 H8C 109.5
H8A C8 H8C 109.5
H8B C8 H8C 109.5
O18 C9 C10 113.0(5)
O18 C9 H9A 109.0
C10 C9 H9A 109.0
O18 C9 H9B 109.0
C10 C9 H9B 109.0
H9A C9 H9B 107.8
C9 C10 H10A 109.5
C9 C10 H10B 109.5
H10A C10 H10B 109.5
C9 C10 H10C 109.5
H10A C10 H10C 109.5
H10B C10 H10C 109.5
O19 C11 C12 112.7(5)
O19 C11 H11A 109.0
C12 C11 H11A 109.0
O19 C11 H11B 109.0
C12 C11 H11B 109.0
H11A C11 H11B 107.8
C11 C12 H12A 109.5
C11 C12 H12B 109.5
H12A C12 H12B 109.5
C11 C12 H12C 109.5
H12A C12 H12C 109.5
H12B C12 H12C 109.5
O20 C13 O21 125.2(5)
O20 C13 C14 117.8(5)
O21 C13 C14 117.0(5)
C16 C14 C17 110.8(6)
C16 C14 C15 109.5(6)
C17 C14 C15 110.2(6)
C16 C14 C13 110.5(5)
C17 C14 C13 106.8(5)
C15 C14 C13 109.0(5)
C14 C15 H15A 109.5
C14 C15 H15B 109.5
H15A C15 H15B 109.5
C14 C15 H15C 109.5
H15A C15 H15C 109.5
H15B C15 H15C 109.5
C14 C16 H16A 109.5
C14 C16 H16B 109.5
H16A C16 H16B 109.5
C14 C16 H16C 109.5
H16A C16 H16C 109.5
H16B C16 H16C 109.5
C14 C17 H17A 109.5
C14 C17 H17B 109.5
H17A C17 H17B 109.5
C14 C17 H17C 109.5
H17A C17 H17C 109.5
H17B C17 H17C 109.5
O22 C18 O23 124.9(5)
O22 C18 C19 118.8(5)
O23 C18 C19 116.3(5)
C22 C19 C21 110.9(6)
C22 C19 C20 109.9(6)
C21 C19 C20 109.3(5)
C22 C19 C18 110.0(5)
C21 C19 C18 108.3(5)
C20 C19 C18 108.4(5)
C19 C20 H20A 109.5
C19 C20 H20B 109.5
H20A C20 H20B 109.5
C19 C20 H20C 109.5
H20A C20 H20C 109.5
H20B C20 H20C 109.5
C19 C21 H21A 109.5
C19 C21 H21B 109.5
H21A C21 H21B 109.5
C19 C21 H21C 109.5
H21A C21 H21C 109.5
H21B C21 H21C 109.5
C19 C22 H22A 109.5
C19 C22 H22B 109.5
H22A C22 H22B 109.5
C19 C22 H22C 109.5
H22A C22 H22C 109.5
H22B C22 H22C 109.5
O24 C23 O25 124.2(5)
O24 C23 C24 118.5(5)
O25 C23 C24 117.2(5)
C27 C24 C25 111.4(5)
C27 C24 C23 110.4(5)
C25 C24 C23 111.0(5)
C27 C24 C26 109.1(5)
C25 C24 C26 108.9(5)
C23 C24 C26 105.9(5)
C24 C25 H25A 109.5
C24 C25 H25B 109.5
H25A C25 H25B 109.5
C24 C25 H25C 109.5
H25A C25 H25C 109.5
H25B C25 H25C 109.5
C24 C26 H26A 109.5
C24 C26 H26B 109.5
H26A C26 H26B 109.5
C24 C26 H26C 109.5
H26A C26 H26C 109.5
H26B C26 H26C 109.5
C24 C27 H27A 109.5
C24 C27 H27B 109.5
H27A C27 H27B 109.5
C24 C27 H27C 109.5
H27A C27 H27C 109.5
H27B C27 H27C 109.5
O26 C28 O27 125.3(5)
O26 C28 C29 116.5(5)
O27 C28 C29 118.1(5)
C30 C29 C31 110.6(6)
C30 C29 C32 110.7(6)
C31 C29 C32 108.7(5)
C30 C29 C28 111.1(5)
C31 C29 C28 109.9(5)
C32 C29 C28 105.6(5)
C29 C30 H30A 109.5
C29 C30 H30B 109.5
H30A C30 H30B 109.5
C29 C30 H30C 109.5
H30A C30 H30C 109.5
H30B C30 H30C 109.5
C29 C31 H31A 109.5
C29 C31 H31B 109.5
H31A C31 H31B 109.5
C29 C31 H31C 109.5
H31A C31 H31C 109.5
H31B C31 H31C 109.5
C29 C32 H32A 109.5
C29 C32 H32B 109.5
H32A C32 H32B 109.5
C29 C32 H32C 109.5
H32A C32 H32C 109.5
H32B C32 H32C 109.5
O29 C33 O28 125.2(5)
O29 C33 C34 118.5(5)
O28 C33 C34 116.3(5)
C35 C34 C36 111.3(5)
C35 C34 C33 111.1(5)
C36 C34 C33 110.4(5)
C35 C34 C37 109.8(5)
C36 C34 C37 108.9(5)
C33 C34 C37 105.1(4)
C34 C35 H35A 109.5
C34 C35 H35B 109.5
H35A C35 H35B 109.5
C34 C35 H35C 109.5
H35A C35 H35C 109.5
H35B C35 H35C 109.5
C34 C36 H36A 109.5
C34 C36 H36B 109.5
H36A C36 H36B 109.5
C34 C36 H36C 109.5
H36A C36 H36C 109.5
H36B C36 H36C 109.5
C34 C37 H37A 109.5
C34 C37 H37B 109.5
H37A C37 H37B 109.5
C34 C37 H37C 109.5
H37A C37 H37C 109.5
H37B C37 H37C 109.5
O30 C38 O31 124.7(5)
O30 C38 C39 119.1(6)
O31 C38 C39 116.2(5)
C42 C39 C40 109.4(6)
C42 C39 C41 109.8(6)
C40 C39 C41 109.8(6)
C42 C39 C38 108.0(5)
C40 C39 C38 109.5(5)
C41 C39 C38 110.3(5)
C39 C40 H40A 109.5
C39 C40 H40B 109.5
H40A C40 H40B 109.5
C39 C40 H40C 109.5
H40A C40 H40C 109.5
H40B C40 H40C 109.5
C39 C41 H41A 109.5
C39 C41 H41B 109.5
H41A C41 H41B 109.5
C39 C41 H41C 109.5
H41A C41 H41C 109.5
H41B C41 H41C 109.5
C39 C42 H42A 109.5
C39 C42 H42B 109.5
H42A C42 H42B 109.5
C39 C42 H42C 109.5
H42A C42 H42C 109.5
H42B C42 H42C 109.5
O32 C43 O33 123.9(5)
O32 C43 C44 118.6(5)
O33 C43 C44 117.5(5)
C47 C44 C46 110.2(5)
C47 C44 C43 108.2(5)
C46 C44 C43 108.2(5)
C47 C44 C45 109.7(6)
C46 C44 C45 110.4(6)
C43 C44 C45 110.0(5)
C44 C45 H45A 109.5
C44 C45 H45B 109.5
H45A C45 H45B 109.5
C44 C45 H45C 109.5
H45A C45 H45C 109.5
H45B C45 H45C 109.5
C44 C46 H46A 109.5
C44 C46 H46B 109.5
H46A C46 H46B 109.5
C44 C46 H46C 109.5
H46A C46 H46C 109.5
H46B C46 H46C 109.5
C44 C47 H47A 109.5
C44 C47 H47B 109.5
H47A C47 H47B 109.5
C44 C47 H47C 109.5
H47A C47 H47C 109.5
H47B C47 H47C 109.5
O34 C48 O35 125.3(5)
O34 C48 C49 118.7(5)
O35 C48 C49 116.0(5)
C50 C49 C52 110.3(5)
C50 C49 C51 109.7(5)
C52 C49 C51 110.6(5)
C50 C49 C48 110.5(5)
C52 C49 C48 106.2(5)
C51 C49 C48 109.4(5)
C49 C50 H50A 109.5
C49 C50 H50B 109.5
H50A C50 H50B 109.5
C49 C50 H50C 109.5
H50A C50 H50C 109.5
H50B C50 H50C 109.5
C49 C51 H51A 109.5
C49 C51 H51B 109.5
H51A C51 H51B 109.5
C49 C51 H51C 109.5
H51A C51 H51C 109.5
H51B C51 H51C 109.5
C49 C52 H52A 109.5
C49 C52 H52B 109.5
H52A C52 H52B 109.5
C49 C52 H52C 109.5
H52A C52 H52C 109.5
H52B C52 H52C 109.5
O36 C53 O37 123.6(5)
O36 C53 C54 117.9(5)
O37 C53 C54 118.5(5)
C55 C54 C53 110.7(5)
C55 C54 C57 110.5(5)
C53 C54 C57 109.9(5)
C55 C54 C56 110.0(5)
C53 C54 C56 105.4(5)
C57 C54 C56 110.3(5)
C54 C55 H55A 109.5
C54 C55 H55B 109.5
H55A C55 H55B 109.5
C54 C55 H55C 109.5
H55A C55 H55C 109.5
H55B C55 H55C 109.5
C54 C56 H56A 109.5
C54 C56 H56B 109.5
H56A C56 H56B 109.5
C54 C56 H56C 109.5
H56A C56 H56C 109.5
H56B C56 H56C 109.5
C54 C57 H57A 109.5
C54 C57 H57B 109.5
H57A C57 H57B 109.5
C54 C57 H57C 109.5
H57A C57 H57C 109.5
H57B C57 H57C 109.5
O38 C58 O39 124.1(5)
O38 C58 C59 117.7(5)
O39 C58 C59 118.1(5)
C58 C59 C62 109.8(5)
C58 C59 C61 110.7(5)
C62 C59 C61 110.8(5)
C58 C59 C60 106.1(5)
C62 C59 C60 109.9(5)
C61 C59 C60 109.3(5)
C59 C60 H60A 109.5
C59 C60 H60B 109.5
H60A C60 H60B 109.5
C59 C60 H60C 109.5
H60A C60 H60C 109.5
H60B C60 H60C 109.5
C59 C61 H61A 109.5
C59 C61 H61B 109.5
H61A C61 H61B 109.5
C59 C61 H61C 109.5
H61A C61 H61C 109.5
H61B C61 H61C 109.5
C59 C62 H62A 109.5
C59 C62 H62B 109.5
H62A C62 H62B 109.5
C59 C62 H62C 109.5
H62A C62 H62C 109.5
H62B C62 H62C 109.5
O41 C63 O40 124.8(5)
O41 C63 C64 116.5(5)
O40 C63 C64 118.6(5)
C66 C64 C65 114.0(7)
C66 C64 C63 112.3(6)
C65 C64 C63 111.5(6)
C66 C64 C67 105.4(8)
C65 C64 C67 106.6(6)
C63 C64 C67 106.4(5)
C64 C65 H65A 109.5
C64 C65 H65B 109.5
H65A C65 H65B 109.5
C64 C65 H65C 109.5
H65A C65 H65C 109.5
H65B C65 H65C 109.5
C64 C66 H66A 109.5
C64 C66 H66B 109.5
H66A C66 H66B 109.5
C64 C66 H66C 109.5
H66A C66 H66C 109.5
H66B C66 H66C 109.5
C64 C67 H67A 109.5
C64 C67 H67B 109.5
H67A C67 H67B 109.5
C64 C67 H67C 109.5
H67A C67 H67C 109.5
H67B C67 H67C 109.5
O43 C68 O42 124.5(5)
O43 C68 C69 119.2(5)
O42 C68 C69 116.3(5)
C72 C69 C68 110.8(5)
C72 C69 C71 110.7(5)
C68 C69 C71 110.1(5)
C72 C69 C70 109.5(5)
C68 C69 C70 106.6(5)
C71 C69 C70 109.0(5)
C69 C70 H70A 109.5
C69 C70 H70B 109.5
H70A C70 H70B 109.5
C69 C70 H70C 109.5
H70A C70 H70C 109.5
H70B C70 H70C 109.5
C69 C71 H71A 109.5
C69 C71 H71B 109.5
H71A C71 H71B 109.5
C69 C71 H71C 109.5
H71A C71 H71C 109.5
H71B C71 H71C 109.5
C69 C72 H72A 109.5
C69 C72 H72B 109.5
H72A C72 H72B 109.5
C69 C72 H72C 109.5
H72A C72 H72C 109.5
H72B C72 H72C 109.5
O44 C73 O45 124.9(5)
O44 C73 C74 118.8(5)
O45 C73 C74 116.3(5)
C77 C74 C75 110.4(6)
C77 C74 C76 109.5(5)
C75 C74 C76 110.8(5)
C77 C74 C73 106.1(5)
C75 C74 C73 109.3(5)
C76 C74 C73 110.7(5)
C74 C75 H75A 109.5
C74 C75 H75B 109.5
H75A C75 H75B 109.5
C74 C75 H75C 109.5
H75A C75 H75C 109.5
H75B C75 H75C 109.5
C74 C76 H76A 109.5
C74 C76 H76B 109.5
H76A C76 H76B 109.5
C74 C76 H76C 109.5
H76A C76 H76C 109.5
H76B C76 H76C 109.5
C74 C77 H77A 109.5
C74 C77 H77B 109.5
H77A C77 H77B 109.5
C74 C77 H77C 109.5
H77A C77 H77C 109.5
H77B C77 H77C 109.5
O47 C78 O46 124.0(5)
O47 C78 C79 119.1(5)
O46 C78 C79 116.8(5)
C81 C79 C80 111.5(5)
C81 C79 C78 111.0(5)
C80 C79 C78 109.6(5)
C81 C79 C82 109.3(5)
C80 C79 C82 108.7(5)
C78 C79 C82 106.6(5)
C79 C80 H80A 109.5
C79 C80 H80B 109.5
H80A C80 H80B 109.5
C79 C80 H80C 109.5
H80A C80 H80C 109.5
H80B C80 H80C 109.5
C79 C81 H81A 109.5
C79 C81 H81B 109.5
H81A C81 H81B 109.5
C79 C81 H81C 109.5
H81A C81 H81C 109.5
H81B C81 H81C 109.5
C79 C82 H82A 109.5
C79 C82 H82B 109.5
H82A C82 H82B 109.5
C79 C82 H82C 109.5
H82A C82 H82C 109.5
H82B C82 H82C 109.5
O49 C83 O48 125.1(5)
O49 C83 C84 118.4(5)
O48 C83 C84 116.5(5)
C85 C84 C86 110.5(5)
C85 C84 C87 110.2(5)
C86 C84 C87 110.0(5)
C85 C84 C83 111.2(5)
C86 C84 C83 108.4(5)
C87 C84 C83 106.3(5)
C84 C85 H85A 109.5
C84 C85 H85B 109.5
H85A C85 H85B 109.5
C84 C85 H85C 109.5
H85A C85 H85C 109.5
H85B C85 H85C 109.5
C84 C86 H86A 109.5
C84 C86 H86B 109.5
H86A C86 H86B 109.5
C84 C86 H86C 109.5
H86A C86 H86C 109.5
H86B C86 H86C 109.5
C84 C87 H87A 109.5
C84 C87 H87B 109.5
H87A C87 H87B 109.5
C84 C87 H87C 109.5
H87A C87 H87C 109.5
H87B C87 H87C 109.5
O51 C88 O50 124.4(5)
O51 C88 C89 116.0(5)
O50 C88 C89 119.5(5)
C91 C89 C90 114.5(6)
C91 C89 C88 111.5(5)
C90 C89 C88 112.6(5)
C91 C89 C92 107.2(6)
C90 C89 C92 107.0(6)
C88 C89 C92 103.1(5)
C89 C90 H90A 109.5
C89 C90 H90B 109.5
H90A C90 H90B 109.5
C89 C90 H90C 109.5
H90A C90 H90C 109.5
H90B C90 H90C 109.5
C89 C91 H91A 109.5
C89 C91 H91B 109.5
H91A C91 H91B 109.5
C89 C91 H91C 109.5
H91A C91 H91C 109.5
H91B C91 H91C 109.5
C89 C92 H92A 109.5
C89 C92 H92B 109.5
H92A C92 H92B 109.5
C89 C92 H92C 109.5
H92A C92 H92C 109.5
H92B C92 H92C 109.5
O52 C93 C94 104.4(8)
O52 C93 H93A 110.9
C94 C93 H93A 110.9
O52 C93 H93B 110.9
C94 C93 H93B 110.9
H93A C93 H93B 108.9
C95 C94 C93 107.4(9)
C95 C94 H94A 110.2
C93 C94 H94A 110.2
C95 C94 H94B 110.2
C93 C94 H94B 110.2
H94A C94 H94B 108.5
C96 C95 C94 108.7(10)
C96 C95 H95A 110.0
C94 C95 H95A 110.0
C96 C95 H95B 110.0
C94 C95 H95B 110.0
H95A C95 H95B 108.3
C95 C96 O52 105.9(10)
C95 C96 H96A 110.6
O52 C96 H96A 110.6
C95 C96 H96B 110.6
O52 C96 H96B 110.6
H96A C96 H96B 108.7
O53 C97 C98 105.5(9)
O53 C97 H97A 110.6
C98 C97 H97A 110.6
O53 C97 H97B 110.6
C98 C97 H97B 110.6
H97A C97 H97B 108.8
C99 C98 C97 103.2(8)
C99 C98 H98A 111.1
C97 C98 H98A 111.1
C99 C98 H98B 111.1
C97 C98 H98B 111.1
H98A C98 H98B 109.1
C100 C99 C98 103.9(8)
C100 C99 H99A 111.0
C98 C99 H99A 111.0
C100 C99 H99B 111.0
C98 C99 H99B 111.0
H99A C99 H99B 109.0
O53 C100 C99 107.8(10)
O53 C100 H10D 110.1
C99 C100 H10D 110.1
O53 C100 H10E 110.1
C99 C100 H10E 110.1
H10D C100 H10E 108.5
O54 C101 C102 107.0(9)
O54 C101 H10F 110.3
C102 C101 H10F 110.3
O54 C101 H10G 110.3
C102 C101 H10G 110.3
H10F C101 H10G 108.6
C103 C102 C101 102.4(9)
C103 C102 H10H 111.3
C101 C102 H10H 111.3
C103 C102 H10I 111.3
C101 C102 H10I 111.3
H10H C102 H10I 109.2
C104 C103 C102 101.5(9)
C104 C103 H10J 111.5
C102 C103 H10J 111.5
C104 C103 H10K 111.5
C102 C103 H10K 111.5
H10J C103 H10K 109.3
O54 C104 C103 107.2(9)
O54 C104 H10L 110.3
C103 C104 H10L 110.3
O54 C104 H10M 110.3
C103 C104 H10M 110.3
H10L C104 H10M 108.5

loop_
_geom_bond_atom_site_label_1
_geom_bond_atom_site_label_2
_geom_bond_distance
Fe1 O3 1.897(4)
Fe1 O14 1.983(4)
Fe1 O2 2.016(4)
Fe1 O22 2.044(4)
Fe1 O20 2.051(4)
Fe1 O1 2.086(4)
Fe1 Fe2 2.7194(14)
Fe2 O4 1.901(4)
Fe2 O14 1.988(4)
Fe2 O1 2.028(4)
Fe2 O26 2.035(4)
Fe2 O24 2.041(4)
Fe2 O2 2.074(4)
Fe3 O3 1.919(4)
Fe3 O5 1.982(4)
Fe3 O21 1.995(4)
Fe3 O30 2.011(4)
Fe3 O28 2.013(4)
Fe3 O17 2.164(4)
Fe4 O3 1.919(4)
Fe4 O23 1.982(4)
Fe4 O6 1.990(4)
Fe4 O32 1.996(4)
Fe4 O29 2.016(4)
Fe4 O17 2.150(4)
Fe5 O1 1.798(4)
Fe5 O13 1.971(3)
Fe5 O5 2.029(4)
Fe5 O7 2.040(4)
Fe5 O15 2.058(4)
Fe6 O2 1.803(4)
Fe6 O13 1.963(3)
Fe6 O6 2.030(4)
Fe6 O8 2.032(4)
Fe6 O16 2.053(4)
Fe7 O4 1.911(4)
Fe7 O25 1.982(4)
Fe7 O7 1.991(4)
Fe7 O36 1.995(4)
Fe7 O34 2.029(4)
Fe7 O18 2.136(4)
Fe8 O4 1.927(4)
Fe8 O27 1.982(4)
Fe8 O8 1.987(4)
Fe8 O35 2.009(4)
Fe8 O38 2.011(4)
Fe8 O18 2.167(4)
Fe9 O9 1.913(4)
Fe9 O40 1.987(4)
Fe9 O5 1.988(4)
Fe9 O31 2.003(4)
Fe9 O49 2.022(4)
Fe9 O15 2.142(4)
Fe10 O12 1.795(4)
Fe10 O13 1.968(3)
Fe10 O6 2.028(4)
Fe10 O5 2.035(4)
Fe10 O17 2.053(4)
Fe11 O10 1.928(4)
Fe11 O42 1.971(4)
Fe11 O6 1.987(4)
Fe11 O33 2.013(4)
Fe11 O44 2.020(4)
Fe11 O16 2.151(4)
Fe12 O9 1.919(4)
Fe12 O7 1.983(3)
Fe12 O50 1.993(4)
Fe12 O37 1.998(4)
Fe12 O48 2.007(4)
Fe12 O15 2.181(4)
Fe13 O11 1.801(4)
Fe13 O13 1.976(4)
Fe13 O7 2.020(3)
Fe13 O8 2.028(4)
Fe13 O18 2.068(3)
Fe14 O10 1.916(4)
Fe14 O8 1.990(4)
Fe14 O46 1.995(4)
Fe14 O39 2.006(4)
Fe14 O45 2.009(4)
Fe14 O16 2.169(4)
Fe15 O9 1.903(4)
Fe15 O19 1.993(4)
Fe15 O41 2.023(4)
Fe15 O51 2.026(4)
Fe15 O12 2.036(4)
Fe15 O11 2.071(4)
Fe15 Fe16 2.7135(12)
Fe16 O10 1.903(4)
Fe16 O19 1.987(4)
Fe16 O11 2.029(4)
Fe16 O43 2.032(4)
Fe16 O47 2.042(4)
Fe16 O12 2.076(4)
O14 C1 1.386(7)
O15 C3 1.448(6)
O16 C5 1.439(6)
O17 C7 1.448(6)
O18 C9 1.444(6)
O19 C11 1.411(7)
O20 C13 1.248(7)
O21 C13 1.274(7)
O22 C18 1.250(7)
O23 C18 1.279(7)
O24 C23 1.255(7)
O25 C23 1.274(7)
O26 C28 1.258(7)
O27 C28 1.265(7)
O28 C33 1.265(7)
O29 C33 1.255(7)
O30 C38 1.250(7)
O31 C38 1.276(7)
O32 C43 1.262(7)
O33 C43 1.265(7)
O34 C48 1.256(6)
O35 C48 1.268(6)
O36 C53 1.264(6)
O37 C53 1.271(6)
O38 C58 1.264(6)
O39 C58 1.266(6)
O40 C63 1.262(6)
O41 C63 1.261(7)
O42 C68 1.283(7)
O43 C68 1.255(7)
O44 C73 1.257(7)
O45 C73 1.273(7)
O46 C78 1.268(7)
O47 C78 1.249(7)
O48 C83 1.260(7)
O49 C83 1.260(7)
O50 C88 1.269(7)
O51 C88 1.259(7)
O52 C93 1.416(11)
O52 C96 1.441(12)
O53 C97 1.318(11)
O53 C100 1.351(12)
O54 C104 1.389(12)
O54 C101 1.434(12)
C1 C2 1.486(9)
C1 H1A 0.9900
C1 H1B 0.9900
C2 H2A 0.9800
C2 H2B 0.9800
C2 H2C 0.9800
C3 C4 1.498(8)
C3 H3A 0.9900
C3 H3B 0.9900
C4 H4A 0.9800
C4 H4B 0.9800
C4 H4C 0.9800
C5 C6 1.493(8)
C5 H5A 0.9900
C5 H5B 0.9900
C6 H6A 0.9800
C6 H6B 0.9800
C6 H6C 0.9800
C7 C8 1.485(8)
C7 H7A 0.9900
C7 H7B 0.9900
C8 H8A 0.9800
C8 H8B 0.9800
C8 H8C 0.9800
C9 C10 1.485(8)
C9 H9A 0.9900
C9 H9B 0.9900
C10 H10A 0.9800
C10 H10B 0.9800
C10 H10C 0.9800
C11 C12 1.481(8)
C11 H11A 0.9900
C11 H11B 0.9900
C12 H12A 0.9800
C12 H12B 0.9800
C12 H12C 0.9800
C13 C14 1.532(7)
C14 C16 1.511(7)
C14 C17 1.516(7)
C14 C15 1.527(7)
C15 H15A 0.9800
C15 H15B 0.9800
C15 H15C 0.9800
C16 H16A 0.9800
C16 H16B 0.9800
C16 H16C 0.9800
C17 H17A 0.9800
C17 H17B 0.9800
C17 H17C 0.9800
C18 C19 1.544(7)
C19 C22 1.519(7)
C19 C21 1.523(8)
C19 C20 1.526(7)
C20 H20A 0.9800
C20 H20B 0.9800
C20 H20C 0.9800
C21 H21A 0.9800
C21 H21B 0.9800
C21 H21C 0.9800
C22 H22A 0.9800
C22 H22B 0.9800
C22 H22C 0.9800
C23 C24 1.528(7)
C24 C27 1.510(7)
C24 C25 1.511(7)
C24 C26 1.544(7)
C25 H25A 0.9800
C25 H25B 0.9800
C25 H25C 0.9800
C26 H26A 0.9800
C26 H26B 0.9800
C26 H26C 0.9800
C27 H27A 0.9800
C27 H27B 0.9800
C27 H27C 0.9800
C28 C29 1.531(7)
C29 C30 1.511(7)
C29 C31 1.517(7)
C29 C32 1.526(7)
C30 H30A 0.9800
C30 H30B 0.9800
C30 H30C 0.9800
C31 H31A 0.9800
C31 H31B 0.9800
C31 H31C 0.9800
C32 H32A 0.9800
C32 H32B 0.9800
C32 H32C 0.9800
C33 C34 1.531(7)
C34 C35 1.515(7)
C34 C36 1.516(7)
C34 C37 1.535(7)
C35 H35A 0.9800
C35 H35B 0.9800
C35 H35C 0.9800
C36 H36A 0.9800
C36 H36B 0.9800
C36 H36C 0.9800
C37 H37A 0.9800
C37 H37B 0.9800
C37 H37C 0.9800
C38 C39 1.527(7)
C39 C42 1.508(8)
C39 C40 1.519(7)
C39 C41 1.521(8)
C40 H40A 0.9800
C40 H40B 0.9800
C40 H40C 0.9800
C41 H41A 0.9800
C41 H41B 0.9800
C41 H41C 0.9800
C42 H42A 0.9800
C42 H42B 0.9800
C42 H42C 0.9800
C43 C44 1.525(7)
C44 C47 1.513(7)
C44 C46 1.524(7)
C44 C45 1.529(8)
C45 H45A 0.9800
C45 H45B 0.9800
C45 H45C 0.9800
C46 H46A 0.9800
C46 H46B 0.9800
C46 H46C 0.9800
C47 H47A 0.9800
C47 H47B 0.9800
C47 H47C 0.9800
C48 C49 1.529(7)
C49 C50 1.511(7)
C49 C52 1.515(7)
C49 C51 1.516(7)
C50 H50A 0.9800
C50 H50B 0.9800
C50 H50C 0.9800
C51 H51A 0.9800
C51 H51B 0.9800
C51 H51C 0.9800
C52 H52A 0.9800
C52 H52B 0.9800
C52 H52C 0.9800
C53 C54 1.526(7)
C54 C55 1.517(7)
C54 C57 1.529(7)
C54 C56 1.533(7)
C55 H55A 0.9800
C55 H55B 0.9800
C55 H55C 0.9800
C56 H56A 0.9800
C56 H56B 0.9800
C56 H56C 0.9800
C57 H57A 0.9800
C57 H57B 0.9800
C57 H57C 0.9800
C58 C59 1.522(7)
C59 C62 1.522(7)
C59 C61 1.523(7)
C59 C60 1.528(7)
C60 H60A 0.9800
C60 H60B 0.9800
C60 H60C 0.9800
C61 H61A 0.9800
C61 H61B 0.9800
C61 H61C 0.9800
C62 H62A 0.9800
C62 H62B 0.9800
C62 H62C 0.9800
C63 C64 1.522(7)
C64 C66 1.472(8)
C64 C65 1.493(8)
C64 C67 1.533(8)
C65 H65A 0.9800
C65 H65B 0.9800
C65 H65C 0.9800
C66 H66A 0.9800
C66 H66B 0.9800
C66 H66C 0.9800
C67 H67A 0.9800
C67 H67B 0.9800
C67 H67C 0.9800
C68 C69 1.518(7)
C69 C72 1.505(7)
C69 C71 1.520(7)
C69 C70 1.536(7)
C70 H70A 0.9800
C70 H70B 0.9800
C70 H70C 0.9800
C71 H71A 0.9800
C71 H71B 0.9800
C71 H71C 0.9800
C72 H72A 0.9800
C72 H72B 0.9800
C72 H72C 0.9800
C73 C74 1.529(7)
C74 C77 1.517(8)
C74 C75 1.520(7)
C74 C76 1.521(7)
C75 H75A 0.9800
C75 H75B 0.9800
C75 H75C 0.9800
C76 H76A 0.9800
C76 H76B 0.9800
C76 H76C 0.9800
C77 H77A 0.9800
C77 H77B 0.9800
C77 H77C 0.9800
C78 C79 1.533(7)
C79 C81 1.505(7)
C79 C80 1.517(7)
C79 C82 1.536(7)
C80 H80A 0.9800
C80 H80B 0.9800
C80 H80C 0.9800
C81 H81A 0.9800
C81 H81B 0.9800
C81 H81C 0.9800
C82 H82A 0.9800
C82 H82B 0.9800
C82 H82C 0.9800
C83 C84 1.531(7)
C84 C85 1.518(7)
C84 C86 1.526(7)
C84 C87 1.529(7)
C85 H85A 0.9800
C85 H85B 0.9800
C85 H85C 0.9800
C86 H86A 0.9800
C86 H86B 0.9800
C86 H86C 0.9800
C87 H87A 0.9800
C87 H87B 0.9800
C87 H87C 0.9800
C88 C89 1.522(7)
C89 C91 1.486(7)
C89 C90 1.492(8)
C89 C92 1.562(8)
C90 H90A 0.9800
C90 H90B 0.9800
C90 H90C 0.9800
C91 H91A 0.9800
C91 H91B 0.9800
C91 H91C 0.9800
C92 H92A 0.9800
C92 H92B 0.9800
C92 H92C 0.9800
C93 C94 1.500(11)
C93 H93A 0.9900
C93 H93B 0.9900
C94 C95 1.446(13)
C94 H94A 0.9900
C94 H94B 0.9900
C95 C96 1.424(13)
C95 H95A 0.9900
C95 H95B 0.9900
C96 H96A 0.9900
C96 H96B 0.9900
C97 C98 1.504(11)
C97 H97A 0.9900
C97 H97B 0.9900
C98 C99 1.504(11)
C98 H98A 0.9900
C98 H98B 0.9900
C99 C100 1.426(12)
C99 H99A 0.9900
C99 H99B 0.9900
C100 H10D 0.9900
C100 H10E 0.9900
C101 C102 1.494(12)
C101 H10F 0.9900
C101 H10G 0.9900
C102 C103 1.483(12)
C102 H10H 0.9900
C102 H10I 0.9900
C103 C104 1.472(12)
C103 H10J 0.9900
C103 H10K 0.9900
C104 H10L 0.9900
C104 H10M 0.9900
